data_1576675
loop_
_publ_author_name
'Wenger, John S.'
'Gaschik, Nina'
'Rowe, William J.'
'Crumpton, Agamemnon E.'
'van IJzendoorn, Bono'
'Mehta, Meera'

_publ_section_title
;
 Isolation of arylhalodiphosphenes: periodic trends in R-P[double bond,
 length as m-dash]P-X bonding (X = Cl, Br, I).
;
_journal_issue 15
_journal_name_full 'Chemical science'
_journal_page_first 7475
_journal_page_last 7485
_journal_paper_doi 10.1039/d6sc00723f
_journal_volume 17
_journal_year 2026
_chemical_formula_moiety 'C73 H89 Ag Cl F3 O3 P2 S, [+ solvents]'
_chemical_formula_sum 'C73 H89 Ag Cl F3 O3 P2 S'
_chemical_formula_weight 1308.76
_space_group_crystal_system monoclinic
_space_group_IT_number 14
_space_group_name_Hall '-P 2yn'
_space_group_name_H-M_alt 'P 1 21/n 1'
_atom_sites_solution_hydrogens geom
_atom_sites_solution_primary dual
_audit_creation_date 2026-01-18
_audit_creation_method
;
Olex2 1.5
(compiled 2024.02.16 svn.r378c4104 for OlexSys, GUI svn.r6928)
;
_audit_update_record
;
2026-01-18 deposited with the CCDC.	2026-02-18 downloaded from the CCDC.
;
_cell_angle_alpha 90
_cell_angle_beta 105.3380(10)
_cell_angle_gamma 90
_cell_formula_units_Z 4
_cell_length_a 15.8885(2)
_cell_length_b 27.6598(3)
_cell_length_c 18.0802(2)
_cell_measurement_reflns_used 27291
_cell_measurement_temperature 100.00(10)
_cell_measurement_theta_max 73.4100
_cell_measurement_theta_min 2.9790
_cell_volume 7662.74(16)
_computing_cell_refinement 'CrysAlisPro 1.171.43.143a (Rigaku OD, 2024)'
_computing_data_collection 'CrysAlisPro 1.171.43.143a (Rigaku OD, 2024)'
_computing_data_reduction 'CrysAlisPro 1.171.43.143a (Rigaku OD, 2024)'
_computing_molecular_graphics 'Olex2 1.5 (Dolomanov et al., 2009)'
_computing_publication_material 'Olex2 1.5 (Dolomanov et al., 2009)'
_computing_structure_refinement 'SHELXL 2018/3 (Sheldrick, 2015)'
_computing_structure_solution 'SHELXT 2018/2 (Sheldrick, 2018)'
_diffrn_ambient_environment N~2~
_diffrn_ambient_temperature 100.00(10)
_diffrn_detector 'Hybrid Pixel Array Detector'
_diffrn_detector_area_resol_mean 10.0000
_diffrn_detector_type 'HyPix-Arc 150'
_diffrn_measured_fraction_theta_full 0.999
_diffrn_measured_fraction_theta_max 0.988
_diffrn_measurement_details
;
List of Runs (angles in degrees, time in seconds):

  # Type    Start    End  Width  t~exp~   \w     \q     \k     \f   Frames
#--------------------------------------------------------------------------
  1  \w     11.00  36.00   0.50    2.16    --   60.20 -30.00 -90.00   50
  2  \w     11.00  36.00   0.50    2.16    --   60.20 -30.00  30.00   50
  3  \w     11.00  37.00   0.50    2.16    --   60.20 -30.00  90.00   52
  4  \w     61.00  86.00   0.50    2.16    --   60.20  30.00 -90.00   50
  5  \w     28.00  61.00   0.50    2.16    --   60.20 -95.00  90.00   66
  6  \w     11.00  36.00   0.50    2.16    --   60.20 -30.00 150.00   50
  7  \w     12.00  37.00   0.50    2.16    --   60.20 -30.00  60.00   50
  8  \w     11.00  36.00   0.50    2.16    --   60.20 -30.00 120.00   50
  9  \w     65.00 106.00   0.50    2.16    --   60.20  30.00-120.00   82
 10  \w     78.00 118.00   0.50    2.16    --   73.68  30.00 -90.00   80
 11  \w     76.00 103.00   0.50    2.16    --   73.68  30.00 -30.00   54
 12  \w     35.00  99.00   0.50    2.16    --   73.68-125.00-180.00  128
 13  \w     36.00  80.00   0.50    2.16    --   73.68 -95.00 -90.00   88
 14  \w     53.00  96.00   0.50    2.16    --   79.80-125.00  60.00   86
 15  \w     62.00  88.00   0.50    2.16    --   79.80 -95.00   0.00   52
 16  \w     86.00 118.00   0.50    2.16    --   79.80  30.00-180.00   64
 17  \w     41.00  66.00   0.50    2.16    --   79.80-125.00 120.00   50
 18  \w     88.00 120.00   0.50    2.16    --   79.80  30.00 -60.00   64
 19  \w     68.00  98.00   0.50    2.16    --   82.00-103.00  65.72   60
 20  \w     93.00 129.00   0.50    2.16    --   83.00  25.00 -30.05   72
 21  \w     44.00  75.00   0.50    2.16    --   83.00-101.00-113.59   62
 22  \w     62.00 127.00   0.50    2.16    --   83.00  19.00 -91.59  130
 23  \w     65.00 113.00   0.50    2.16    --   83.00  23.00  88.83   96
 24  \w     45.00 106.00   0.50    2.16    --   83.00   4.00-168.20  122
 25  \w     49.00 127.00   0.50    2.16    --   83.00   6.00 108.50  156
 26  \w     39.00  65.00   0.50    2.16    --   83.00 -55.00 -29.17   52
 27  \w     59.00  96.00   0.50    2.16    --   83.00-108.00 -64.06   74
 28  \w     47.00  95.00   0.50    2.16    --   83.00 -99.00  46.86   96
 29  \w     93.00 119.00   0.50    2.16    --   83.00  44.00 -92.18   52
 30  \w     55.00  81.00   0.50    2.16    --   83.00  19.00-149.75   52
 31  \w     54.00  99.00   0.50    2.16    --   83.00  14.00  57.52   90
 32  \w     95.00 128.00   0.50    2.16    --   83.00  19.00-149.75   66
 33  \w     75.00 100.00   0.50    2.16    --   83.00-105.00 121.68   50
 34  \w     74.00 119.00   0.50    2.16    --   83.00  25.00 127.70   90
 35  \w     41.00  66.00   0.50    2.16    --   83.00 -64.00-176.57   50
 36  \w    -17.00   9.00   0.50    2.16    --   -3.00 -98.00-117.41   52
 37  \w    -16.00   9.00   0.50    2.16    --   -3.00-100.00 110.50   50
 38  \w    -41.00 -14.00   0.50    2.16    --   -3.00 -48.00-117.09   54
 39  \w    -15.00  11.00   0.50    2.16    --   -3.00-100.00  41.72   52
 40  \w     -6.00  19.00   0.50    2.16    --    6.00  98.00 -35.96   50
;
_diffrn_measurement_device 'four-circle diffractometer'
_diffrn_measurement_device_type 'XtaLAB Synergy R, DW system, HyPix-Arc 150'
_diffrn_measurement_method '\w scans'
_diffrn_orient_matrix_type 'CrysAlisPro convention (1999,Acta A55,543-557)'
_diffrn_orient_matrix_UB_11 -0.0503115000
_diffrn_orient_matrix_UB_12 -0.0148413000
_diffrn_orient_matrix_UB_13 -0.0819134000
_diffrn_orient_matrix_UB_21 0.0772249000
_diffrn_orient_matrix_UB_22 -0.0320367000
_diffrn_orient_matrix_UB_23 -0.0059382000
_diffrn_orient_matrix_UB_31 -0.0402200000
_diffrn_orient_matrix_UB_32 -0.0430593000
_diffrn_orient_matrix_UB_33 0.0325964000
_diffrn_radiation_monochromator mirror
_diffrn_radiation_probe x-ray
_diffrn_radiation_type 'Cu K\a'
_diffrn_radiation_wavelength 1.54184
_diffrn_reflns_av_R_equivalents 0.0417
_diffrn_reflns_av_unetI/netI 0.0341
_diffrn_reflns_Laue_measured_fraction_full 0.999
_diffrn_reflns_Laue_measured_fraction_max 0.988
_diffrn_reflns_limit_h_max 19
_diffrn_reflns_limit_h_min -19
_diffrn_reflns_limit_k_max 32
_diffrn_reflns_limit_k_min -34
_diffrn_reflns_limit_l_max 22
_diffrn_reflns_limit_l_min -22
_diffrn_reflns_number 90526
_diffrn_reflns_point_group_measured_fraction_full 0.999
_diffrn_reflns_point_group_measured_fraction_max 0.988
_diffrn_reflns_theta_full 67.684
_diffrn_reflns_theta_max 75.967
_diffrn_reflns_theta_min 2.996
_diffrn_source 'Rotating-anode X-ray tube'
_diffrn_source_type 'Rigaku (Cu) X-ray Source'
_exptl_absorpt_coefficient_mu 3.456
_exptl_absorpt_correction_T_max 1.00000
_exptl_absorpt_correction_T_min 0.68734
_exptl_absorpt_correction_type multi-scan
_exptl_absorpt_process_details
;
CrysAlisPro 1.171.43.143a (Rigaku Oxford Diffraction, 2024)
Empirical absorption correction using spherical harmonics,
implemented in SCALE3 ABSPACK scaling algorithm.
;
_exptl_crystal_density_diffrn 1.134
_exptl_crystal_description block
_exptl_crystal_F_000 2752
_exptl_crystal_size_max 0.14
_exptl_crystal_size_mid 0.14
_exptl_crystal_size_min 0.08
_refine_diff_density_max 0.599
_refine_diff_density_min -0.959
_refine_diff_density_rms 0.062
_refine_ls_extinction_method none
_refine_ls_goodness_of_fit_ref 1.044
_refine_ls_hydrogen_treatment constr
_refine_ls_matrix_type full
_refine_ls_number_parameters 917
_refine_ls_number_reflns 15794
_refine_ls_number_restraints 731
_refine_ls_restrained_S_all 1.040
_refine_ls_R_factor_all 0.0680
_refine_ls_R_factor_gt 0.0541
_refine_ls_shift/su_max 0.001
_refine_ls_shift/su_mean 0.000
_refine_ls_structure_factor_coef Fsqd
_refine_ls_weighting_details 'w=1/[\s^2^(Fo^2^)+(0.0688P)^2^+6.3556P] where P=(Fo^2^+2Fc^2^)/3'
_refine_ls_weighting_scheme calc
_refine_ls_wR_factor_gt 0.1355
_refine_ls_wR_factor_ref 0.1425
_reflns_Friedel_coverage 0.000
_reflns_number_gt 12507
_reflns_number_total 15794
_reflns_threshold_expression 'I > 2\s(I)'
_cod_data_source_file d6sc00723f3.cif
_cod_data_source_block Compound_11
_cod_depositor_comments 'Adding full bibliography for 1576673--1576682.cif.'
_cod_database_code 1576675
_shelx_shelxl_version_number 2018/3
_chemical_oxdiff_formula 'C73 H89 P2 O3 F3 S1'
_shelx_space_group_comment
;
The symmetry employed for this shelxl refinement is uniquely defined
by the following loop, which should always be used as a source of
symmetry information in preference to the above space-group names.
They are only intended as comments.
;
_olex2_refinement_description
;
1. Fixed Uiso
 At 1.2 times of:
  All C(H) groups, All C(H,H) groups
 At 1.5 times of:
  All C(H,H,H) groups
2. Restrained distances
 P1-P2 \\sim P1-P2A
 with sigma of 0.02
 P2-Cl1 \\sim P2A-Cl1A
 with sigma of 0.02
 P1-Cl1 \\sim P1-Cl1A
 with sigma of 0.04
 C61-C70 \\sim C61-C70A
 with sigma of 0.02
 C61-C69 \\sim C61-C69A
 with sigma of 0.02
 C61-C60 \\sim C61-C60A
 with sigma of 0.02
 C59-C60 \\sim C59-C60A
 with sigma of 0.02
 C58-C71 \\sim C58-C71A
 with sigma of 0.02
 C58-C59 \\sim C58-C59A
 with sigma of 0.02
 C58-C72 \\sim C58-C72A
 with sigma of 0.02
 C59-C60 \\sim C59A-C60
 with sigma of 0.02
 C59-C60A \\sim C59A-C60A
 with sigma of 0.02
 C48-C49 \\sim C48-C49A
 with sigma of 0.02
 C48-C66 \\sim C48-C66A
 with sigma of 0.02
 C48-C65 \\sim C48-C65A
 with sigma of 0.02
 C50-C49 \\sim C50-C49A
 with sigma of 0.02
 C51-C67 \\sim C51-C67A
 with sigma of 0.02
 C51-C50 \\sim C51-C50A
 with sigma of 0.02
 C51-C68 \\sim C51-C68A
 with sigma of 0.02
 C50-C49 \\sim C50A-C49
 with sigma of 0.02
 C50-C49A \\sim C50A-C49A
 with sigma of 0.02
 C23-C22 \\sim C23-C22A
 with sigma of 0.02
 C20-C21 \\sim C20-C21A
 with sigma of 0.02
 C22-C21 \\sim C22A-C21A
 with sigma of 0.02
 C23-C21 \\sim C23-C21A
 with sigma of 0.04
 C20-C22 \\sim C20-C22A
 with sigma of 0.04
3. Uiso/Uaniso restraints and constraints
C23 \\sim C39 \\sim C20 \\sim C51 \\sim C48 \\sim C22 \\sim C37 \\sim C50 \\sim
C21 \\sim C68 \\sim C49 \\sim C66 \\sim C65 \\sim C49A \\sim C66A \\sim C65A
\\sim C50A \\sim C21A \\sim C22A \\sim C38 \\sim C40 \\sim C67 \\sim C68A \\sim
C67A \\sim C33 \\sim C43 \\sim C32 \\sim C41 \\sim C42 \\sim C61 \\sim C59
\\sim C70 \\sim C69 \\sim C60 \\sim C60A \\sim C70A \\sim C69A \\sim C59A \\sim
C30 \\sim C31 \\sim C58 \\sim C71 \\sim C72 \\sim C71A \\sim C72A \\sim C44:
within 2A with sigma of 0.02 and sigma for terminal atoms of 0.04 within 2A
4. Rigid body (RIGU) restrains
 C23, C39, C20, C51, C48, C22, C37, C50, C21, C68, C49, C66, C65, C49A, C66A,
 C65A, C50A, C21A, C22A, C38, C40, C67, C68A, C67A, C33, C43, C32, C41, C42,
 C61, C59, C70, C69, C60, C60A, C70A, C69A, C59A, C30, C31, C58, C71, C72, C71A,
  C72A, C44
 with sigma for 1-2 distances of 0.002 and sigma for 1-3 distances of 0.002
5. Others
 Sof(P2A)=Sof(Cl1A)=1-FVAR(1)
 Sof(P2)=Sof(Cl1)=FVAR(1)
 Sof(C60A)=Sof(H60C)=Sof(H60D)=Sof(C70A)=Sof(H70D)=Sof(H70E)=Sof(H70F)=
 Sof(C69A)=Sof(H69D)=Sof(H69E)=Sof(H69F)=Sof(C59A)=Sof(H59C)=Sof(H59D)=
 Sof(C71A)=Sof(H71D)=Sof(H71E)=Sof(H71F)=Sof(C72A)=Sof(H72D)=Sof(H72E)=
 Sof(H72F)=1-FVAR(2)
 Sof(C71)=Sof(H71A)=Sof(H71B)=Sof(H71C)=Sof(C59)=Sof(H59A)=Sof(H59B)=Sof(C70)=
 Sof(H70A)=Sof(H70B)=Sof(H70C)=Sof(C69)=Sof(H69A)=Sof(H69B)=Sof(H69C)=Sof(C72)=
 Sof(H72A)=Sof(H72B)=Sof(H72C)=Sof(C60)=Sof(H60A)=Sof(H60B)=FVAR(2)
 Sof(C49A)=Sof(H49C)=Sof(H49D)=Sof(C66A)=Sof(H66D)=Sof(H66E)=Sof(H66F)=
 Sof(C65A)=Sof(H65D)=Sof(H65E)=Sof(H65F)=Sof(C50A)=Sof(H50C)=Sof(H50D)=
 Sof(C68A)=Sof(H68D)=Sof(H68E)=Sof(H68F)=Sof(C67A)=Sof(H67D)=Sof(H67E)=
 Sof(H67F)=1-FVAR(3)
 Sof(C67)=Sof(H67A)=Sof(H67B)=Sof(H67C)=Sof(C50)=Sof(H50A)=Sof(H50B)=Sof(C68)=
 Sof(H68A)=Sof(H68B)=Sof(H68C)=Sof(C49)=Sof(H49A)=Sof(H49B)=Sof(C66)=Sof(H66A)=
 Sof(H66B)=Sof(H66C)=Sof(C65)=Sof(H65A)=Sof(H65B)=Sof(H65C)=FVAR(3)
 Sof(C21A)=Sof(H21C)=Sof(H21D)=Sof(C22A)=Sof(H22C)=Sof(H22D)=1-FVAR(4)
 Sof(C22)=Sof(H22A)=Sof(H22B)=Sof(C21)=Sof(H21A)=Sof(H21B)=FVAR(4)
6.a Secondary CH2 refined with riding coordinates:
 C4(H4A,H4B), C31(H31A,H31B), C10(H10A,H10B), C32(H32A,H32B), C22(H22A,H22B),
 C50(H50A,H50B), C21(H21A,H21B), C59(H59A,H59B), C49(H49A,H49B), C60(H60A,H60B),
  C60A(H60C,H60D), C59A(H59C,H59D), C49A(H49C,H49D), C50A(H50C,H50D), C21A(H21C,
 H21D), C22A(H22C,H22D)
6.b Me refined with riding coordinates:
 C71(H71A,H71B,H71C), C67(H67A,H67B,H67C), C68(H68A,H68B,H68C), C70(H70A,H70B,
 H70C), C69(H69A,H69B,H69C), C72(H72A,H72B,H72C), C66(H66A,H66B,H66C), C65(H65A,
 H65B,H65C), C70A(H70D,H70E,H70F), C69A(H69D,H69E,H69F), C71A(H71D,H71E,H71F),
 C72A(H72D,H72E,H72F), C66A(H66D,H66E,H66F), C65A(H65D,H65E,H65F), C68A(H68D,
 H68E,H68F), C67A(H67D,H67E,H67F)
6.c Aromatic/amide H refined with riding coordinates:
 C25(H25), C35(H35), C28(H28), C18(H18), C53(H53), C56(H56), C63(H63), C7(H7),
 C46(H46)
6.d Idealised Me refined as rotating group:
 C14(H14A,H14B,H14C), C13(H13A,H13B,H13C), C44(H44A,H44B,H44C), C43(H43A,H43B,
 H43C), C39(H39A,H39B,H39C), C41(H41A,H41B,H41C), C38(H38A,H38B,H38C), C42(H42A,
 H42B,H42C), C40(H40A,H40B,H40C), C16(H16A,H16B,H16C), C15(H15A,H15B,H15C),
 C37(H37A,H37B,H37C)
;
_smtbx_masks_void_probe_radius 1.2
_smtbx_masks_void_truncation_radius 1.2
_olex2_submission_special_instructions 'No special instructions were received'
_oxdiff_exptl_absorpt_empirical_details
;
Empirical correction (ABSPACK) includes:
- Absorption correction using spherical harmonics
- Frame scaling
- Detector area scaling
;
_oxdiff_exptl_absorpt_empirical_full_max 1.385
_oxdiff_exptl_absorpt_empirical_full_min 0.711

loop_
_space_group_symop_operation_xyz
'x, y, z'
'-x+1/2, y+1/2, -z+1/2'
'-x, -y, -z'
'x-1/2, -y-1/2, z-1/2'

loop_
_atom_site_label
_atom_site_type_symbol
_atom_site_fract_x
_atom_site_fract_y
_atom_site_fract_z
_atom_site_U_iso_or_equiv
_atom_site_adp_type
_atom_site_occupancy
_atom_site_site_symmetry_order
_atom_site_calc_flag
_atom_site_refinement_flags_posn
_atom_site_refinement_flags_adp
_atom_site_refinement_flags_occupancy
_atom_site_disorder_assembly
_atom_site_disorder_group
Ag1 Ag 0.68317(2) 0.38050(2) 0.67289(2) 0.05059(9) Uani 1 1 d . . . . .
P1 P 0.70760(5) 0.34250(3) 0.56415(4) 0.03264(16) Uani 1 1 d D . . . .
S1 S 0.69409(6) 0.47170(3) 0.78542(5) 0.0572(2) Uani 1 1 d . . . . .
P2 P 0.75728(8) 0.37432(5) 0.48511(8) 0.0345(3) Uani 0.677(2) 1 d D . P A 1
Cl1 Cl 0.73947(8) 0.44537(4) 0.51187(7) 0.0472(4) Uani 0.677(2) 1 d D . P A 1
O1 O 0.63640(15) 0.43737(9) 0.73574(15) 0.0568(6) Uani 1 1 d . . . . .
F1 F 0.61071(16) 0.54316(9) 0.70258(16) 0.0849(8) Uani 1 1 d . . . . .
O3 O 0.78432(16) 0.45736(9) 0.80498(17) 0.0651(7) Uani 1 1 d . . . . .
C17 C 0.60091(16) 0.31267(9) 0.37249(14) 0.0261(5) Uani 1 1 d . . . . .
C27 C 0.51704(16) 0.35596(9) 0.43810(15) 0.0264(5) Uani 1 1 d . . . . .
F2 F 0.74790(19) 0.55647(9) 0.7536(2) 0.1065(11) Uani 1 1 d . . . . .
C26 C 0.56155(16) 0.35771(9) 0.37618(15) 0.0263(5) Uani 1 1 d . . . . .
C25 C 0.57709(17) 0.39561(10) 0.33125(15) 0.0279(5) Uani 1 1 d . . . . .
H25 H 0.549779 0.425949 0.333325 0.033 Uiso 1 1 calc R U . . .
C36 C 0.53030(16) 0.30981(9) 0.47137(15) 0.0274(5) Uani 1 1 d . . . . .
F3 F 0.70772(19) 0.50894(11) 0.65637(17) 0.0937(9) Uani 1 1 d . . . . .
C24 C 0.63243(18) 0.39000(10) 0.28275(15) 0.0311(6) Uani 1 1 d . . . . .
C35 C 0.50305(17) 0.29967(10) 0.53642(15) 0.0308(6) Uani 1 1 d . . . . .
H35 H 0.511795 0.268211 0.558198 0.037 Uiso 1 1 calc R U . . .
C3 C 0.58023(16) 0.27731(9) 0.43029(15) 0.0284(5) Uani 1 1 d . . . . .
C28 C 0.47606(17) 0.39118(9) 0.47036(16) 0.0292(5) Uani 1 1 d . . . . .
H28 H 0.465764 0.422199 0.447157 0.035 Uiso 1 1 calc R U . . .
C54 C 0.88352(17) 0.34720(10) 0.71361(15) 0.0319(6) Uani 1 1 d . . . . .
C34 C 0.46280(17) 0.33512(10) 0.57049(15) 0.0313(6) Uani 1 1 d . . . . .
C18 C 0.65495(17) 0.30682(10) 0.32518(16) 0.0317(6) Uani 1 1 d . . . . .
H18 H 0.680891 0.276148 0.322526 0.038 Uiso 1 1 calc R U . . .
C29 C 0.44951(18) 0.38154(10) 0.53711(16) 0.0322(6) Uani 1 1 d . . . . .
C55 C 0.83000(17) 0.32128(10) 0.75534(15) 0.0323(6) Uani 1 1 d . . . . .
C1 C 0.72294(17) 0.27925(10) 0.54353(15) 0.0312(6) Uani 1 1 d . . . . .
C4 C 0.52905(18) 0.23089(9) 0.39432(16) 0.0320(6) Uani 1 1 d . . . . .
H4A H 0.482232 0.223799 0.419579 0.038 Uiso 1 1 calc R U . . .
H4B H 0.501886 0.236023 0.338952 0.038 Uiso 1 1 calc R U . . .
C5 C 0.59428(19) 0.18786(10) 0.40584(16) 0.0354(6) Uani 1 1 d . . . . .
C19 C 0.67274(18) 0.34495(10) 0.28079(17) 0.0341(6) Uani 1 1 d . . . . .
C23 C 0.6503(2) 0.43373(10) 0.23755(17) 0.0374(6) Uani 1 1 d D U . . .
C2 C 0.66225(17) 0.25570(10) 0.48399(15) 0.0301(6) Uani 1 1 d . . . . .
C14 C 0.6207(2) 0.17489(11) 0.33255(17) 0.0403(7) Uani 1 1 d . . . . .
H14A H 0.569823 0.162335 0.294076 0.060 Uiso 1 1 calc R U . . .
H14B H 0.666564 0.150215 0.344297 0.060 Uiso 1 1 calc R U . . .
H14C H 0.642550 0.203849 0.312483 0.060 Uiso 1 1 calc R U . . .
C45 C 0.90298(17) 0.31537(11) 0.66007(16) 0.0357(6) Uani 1 1 d . . . . .
C53 C 0.91354(18) 0.39429(11) 0.71829(17) 0.0365(6) Uani 1 1 d . . . . .
H53 H 0.899033 0.416182 0.753497 0.044 Uiso 1 1 calc R U . . .
C56 C 0.79793(19) 0.33473(12) 0.81657(16) 0.0384(7) Uani 1 1 d . . . . .
H56 H 0.806327 0.366730 0.836251 0.046 Uiso 1 1 calc R U . . .
O2 O 0.6611(2) 0.49033(13) 0.84578(17) 0.0905(11) Uani 1 1 d . . . . .
C12 C 0.79323(19) 0.25171(11) 0.58741(16) 0.0376(7) Uani 1 1 d . . . . .
C64 C 0.81557(19) 0.27423(11) 0.72502(16) 0.0381(7) Uani 1 1 d . . . . .
C6 C 0.67095(19) 0.20694(10) 0.46836(16) 0.0352(6) Uani 1 1 d . . . . .
C30 C 0.40315(19) 0.42180(11) 0.56968(18) 0.0373(6) Uani 1 1 d . U . . .
C57 C 0.7525(2) 0.30031(14) 0.84960(18) 0.0484(8) Uani 1 1 d . . . . .
C52 C 0.96585(19) 0.40982(12) 0.67064(19) 0.0453(8) Uani 1 1 d . . . . .
C63 C 0.7681(2) 0.24201(12) 0.75600(19) 0.0492(8) Uani 1 1 d . . . . .
H63 H 0.755786 0.210835 0.733706 0.059 Uiso 1 1 calc R U . . .
C8 C 0.8040(2) 0.20381(11) 0.56875(18) 0.0444(8) Uani 1 1 d . . . . .
C33 C 0.4407(2) 0.32231(11) 0.64577(17) 0.0381(6) Uani 1 1 d . U . . .
C13 C 0.5539(2) 0.14288(11) 0.43297(19) 0.0452(8) Uani 1 1 d . . . . .
H13A H 0.538180 0.150382 0.480566 0.068 Uiso 1 1 calc R U . . .
H13B H 0.596372 0.116371 0.442177 0.068 Uiso 1 1 calc R U . . .
H13C H 0.501548 0.133210 0.393433 0.068 Uiso 1 1 calc R U . . .
C11 C 0.85961(19) 0.26644(11) 0.66149(17) 0.0397(7) Uani 1 1 d . . . . .
C7 C 0.7430(2) 0.18094(11) 0.50928(18) 0.0454(8) Uani 1 1 d . . . . .
H7 H 0.750701 0.148133 0.496949 0.054 Uiso 1 1 calc R U . . .
C44 C 0.4505(2) 0.47052(11) 0.5716(2) 0.0442(7) Uani 1 1 d . U . . .
H44A H 0.443257 0.482140 0.519100 0.066 Uiso 1 1 calc R U . . .
H44B H 0.512795 0.466264 0.596678 0.066 Uiso 1 1 calc R U . . .
H44C H 0.425739 0.494156 0.600329 0.066 Uiso 1 1 calc R U . . .
C46 C 0.95558(19) 0.32998(13) 0.61556(18) 0.0441(8) Uani 1 1 d . . . . .
H46 H 0.969696 0.307753 0.580609 0.053 Uiso 1 1 calc R U . . .
C47 C 0.9885(2) 0.37621(15) 0.6203(2) 0.0507(9) Uani 1 1 d . . . . .
C43 C 0.3105(2) 0.42696(12) 0.5181(2) 0.0456(7) Uani 1 1 d . U . . .
H43A H 0.279778 0.452386 0.538274 0.068 Uiso 1 1 calc R U . . .
H43B H 0.279302 0.396255 0.516710 0.068 Uiso 1 1 calc R U . . .
H43C H 0.312829 0.435531 0.466050 0.068 Uiso 1 1 calc R U . . .
C39 C 0.7089(2) 0.46904(12) 0.2927(2) 0.0494(8) Uani 1 1 d . U . . .
H39A H 0.678667 0.480565 0.330040 0.074 Uiso 1 1 calc R U . . .
H39B H 0.722616 0.496576 0.263788 0.074 Uiso 1 1 calc R U . . .
H39C H 0.763038 0.452692 0.319594 0.074 Uiso 1 1 calc R U . . .
C31 C 0.4001(2) 0.41006(13) 0.6520(2) 0.0494(8) Uani 1 1 d . U . . .
H31A H 0.458191 0.416549 0.687393 0.059 Uiso 1 1 calc R U . . .
H31B H 0.357547 0.431800 0.666417 0.059 Uiso 1 1 calc R U . . .
C20 C 0.7376(2) 0.33515(13) 0.2327(2) 0.0531(8) Uani 1 1 d D U . . .
C10 C 0.9250(2) 0.22271(13) 0.6763(2) 0.0574(10) Uani 1 1 d . . . . .
H10A H 0.981763 0.233048 0.668676 0.069 Uiso 1 1 calc R U . . .
H10B H 0.934844 0.211236 0.729765 0.069 Uiso 1 1 calc R U . . .
C32 C 0.3752(2) 0.35861(13) 0.6620(2) 0.0497(8) Uani 1 1 d . U . . .
H32A H 0.317003 0.352128 0.626895 0.060 Uiso 1 1 calc R U . . .
H32B H 0.370966 0.353999 0.715144 0.060 Uiso 1 1 calc R U . . .
C9 C 0.8861(2) 0.18117(13) 0.6196(2) 0.0585(11) Uani 1 1 d . . . . .
C41 C 0.4001(2) 0.27199(13) 0.6430(2) 0.0507(8) Uani 1 1 d . U . . .
H41A H 0.384544 0.265790 0.691131 0.076 Uiso 1 1 calc R U . . .
H41B H 0.442145 0.247641 0.636104 0.076 Uiso 1 1 calc R U . . .
H41C H 0.347477 0.270290 0.600051 0.076 Uiso 1 1 calc R U . . .
C62 C 0.7377(2) 0.25399(14) 0.8190(2) 0.0532(9) Uani 1 1 d . . . . .
C51 C 0.9973(2) 0.46228(15) 0.6780(2) 0.0610(9) Uani 1 1 d D U . . .
C38 C 0.6990(3) 0.29753(15) 0.1714(2) 0.0615(10) Uani 1 1 d . U . . .
H38A H 0.742164 0.289035 0.143671 0.092 Uiso 1 1 calc R U . . .
H38B H 0.646831 0.310855 0.135394 0.092 Uiso 1 1 calc R U . . .
H38C H 0.683026 0.268542 0.195802 0.092 Uiso 1 1 calc R U . . .
C42 C 0.5244(2) 0.32344(14) 0.71131(18) 0.0486(8) Uani 1 1 d . U . . .
H42A H 0.548868 0.356173 0.716397 0.073 Uiso 1 1 calc R U . . .
H42B H 0.566884 0.300758 0.700232 0.073 Uiso 1 1 calc R U . . .
H42C H 0.511134 0.314098 0.759285 0.073 Uiso 1 1 calc R U . . .
C40 C 0.5657(2) 0.46047(14) 0.1987(2) 0.0614(10) Uani 1 1 d . U . . .
H40A H 0.523682 0.437649 0.167660 0.092 Uiso 1 1 calc R U . . .
H40B H 0.578153 0.486080 0.165698 0.092 Uiso 1 1 calc R U . . .
H40C H 0.541015 0.474777 0.237966 0.092 Uiso 1 1 calc R U . . .
C73 C 0.6897(3) 0.52188(17) 0.7218(3) 0.0711(12) Uani 1 1 d . . . . .
C16 C 0.9481(3) 0.16736(17) 0.5714(2) 0.0744(14) Uani 1 1 d . . . . .
H16A H 0.919246 0.144193 0.531755 0.112 Uiso 1 1 calc R U . . .
H16B H 1.000851 0.152636 0.604435 0.112 Uiso 1 1 calc R U . . .
H16C H 0.963998 0.196372 0.547061 0.112 Uiso 1 1 calc R U . . .
C58 C 0.7278(2) 0.31563(18) 0.9223(2) 0.0651(10) Uani 1 1 d D U . . .
C15 C 0.8650(3) 0.13640(14) 0.6614(2) 0.0735(14) Uani 1 1 d . . . . .
H15A H 0.822414 0.144985 0.689763 0.110 Uiso 1 1 calc R U . . .
H15B H 0.918509 0.124491 0.697290 0.110 Uiso 1 1 calc R U . . .
H15C H 0.840587 0.111101 0.623914 0.110 Uiso 1 1 calc R U . . .
C71 C 0.8138(6) 0.3178(3) 0.9855(6) 0.053(2) Uani 0.654(10) 1 d D U P B 5
H71A H 0.853636 0.340637 0.970590 0.080 Uiso 0.654(10) 1 calc R U P B 5
H71B H 0.802318 0.328636 1.033534 0.080 Uiso 0.654(10) 1 calc R U P B 5
H71C H 0.840580 0.285660 0.992823 0.080 Uiso 0.654(10) 1 calc R U P B 5
C67 C 0.9238(4) 0.4975(2) 0.6765(4) 0.0596(14) Uani 0.816(6) 1 d D U P C 5
H67A H 0.946702 0.530562 0.681367 0.089 Uiso 0.816(6) 1 calc R U P C 5
H67B H 0.878753 0.494168 0.627908 0.089 Uiso 0.816(6) 1 calc R U P C 5
H67C H 0.898538 0.490473 0.719233 0.089 Uiso 0.816(6) 1 calc R U P C 5
C48 C 1.0506(3) 0.38888(19) 0.5704(3) 0.0754(11) Uani 1 1 d D U . . .
C22 C 0.7251(14) 0.4232(6) 0.1965(13) 0.057(3) Uani 0.230(10) 1 d D U P D 5
H22A H 0.720259 0.446951 0.154625 0.069 Uiso 0.230(10) 1 calc R U P D 5
H22B H 0.782347 0.428272 0.234059 0.069 Uiso 0.230(10) 1 calc R U P D 5
C37 C 0.8245(2) 0.31590(16) 0.2844(3) 0.0709(11) Uani 1 1 d . U . . .
H37A H 0.814505 0.284665 0.306192 0.106 Uiso 1 1 calc R U . . .
H37B H 0.847631 0.338968 0.325938 0.106 Uiso 1 1 calc R U . . .
H37C H 0.866620 0.311842 0.253844 0.106 Uiso 1 1 calc R U . . .
C50 C 1.0367(4) 0.4734(2) 0.6082(3) 0.0697(13) Uani 0.816(6) 1 d D U P C 5
H50A H 0.988064 0.477659 0.561431 0.084 Uiso 0.816(6) 1 calc R U P C 5
H50B H 1.068933 0.504435 0.618093 0.084 Uiso 0.816(6) 1 calc R U P C 5
C61 C 0.6909(3) 0.21442(17) 0.8528(3) 0.0792(12) Uani 1 1 d D U . . .
C21 C 0.7231(15) 0.3738(5) 0.1643(10) 0.061(3) Uani 0.230(10) 1 d D U P D 5
H21A H 0.769551 0.370411 0.137424 0.073 Uiso 0.230(10) 1 calc R U P D 5
H21B H 0.666100 0.368061 0.126737 0.073 Uiso 0.230(10) 1 calc R U P D 5
C68 C 1.0701(3) 0.46657(18) 0.7525(3) 0.0631(14) Uani 0.816(6) 1 d D U P C 5
H68A H 1.116497 0.443391 0.751704 0.095 Uiso 0.816(6) 1 calc R U P C 5
H68B H 1.093928 0.499445 0.757180 0.095 Uiso 0.816(6) 1 calc R U P C 5
H68C H 1.046496 0.459631 0.796242 0.095 Uiso 0.816(6) 1 calc R U P C 5
C59 C 0.6604(6) 0.2817(4) 0.9381(6) 0.085(2) Uani 0.654(10) 1 d D U P B 5
H59A H 0.651514 0.288578 0.989280 0.102 Uiso 0.654(10) 1 calc R U P B 5
H59B H 0.604004 0.286228 0.899197 0.102 Uiso 0.654(10) 1 calc R U P B 5
C49 C 1.0945(4) 0.4367(2) 0.5937(5) 0.0870(18) Uani 0.816(6) 1 d D U P C 5
H49A H 1.142774 0.432113 0.640649 0.104 Uiso 0.816(6) 1 calc R U P C 5
H49B H 1.120278 0.448123 0.552624 0.104 Uiso 0.816(6) 1 calc R U P C 5
C70 C 0.6017(6) 0.2027(7) 0.8041(6) 0.082(3) Uani 0.654(10) 1 d D U P B 5
H70A H 0.575833 0.177395 0.828963 0.123 Uiso 0.654(10) 1 calc R U P B 5
H70B H 0.565181 0.231784 0.797683 0.123 Uiso 0.654(10) 1 calc R U P B 5
H70C H 0.605644 0.191386 0.753806 0.123 Uiso 0.654(10) 1 calc R U P B 5
C69 C 0.7504(9) 0.1689(4) 0.8634(7) 0.085(3) Uani 0.654(10) 1 d D U P B 5
H69A H 0.808682 0.177099 0.895415 0.127 Uiso 0.654(10) 1 calc R U P B 5
H69B H 0.725222 0.143251 0.888273 0.127 Uiso 0.654(10) 1 calc R U P B 5
H69C H 0.754837 0.157603 0.813166 0.127 Uiso 0.654(10) 1 calc R U P B 5
C72 C 0.6893(5) 0.3677(3) 0.9129(6) 0.071(2) Uani 0.654(10) 1 d D U P B 5
H72A H 0.732479 0.390227 0.902589 0.106 Uiso 0.654(10) 1 calc R U P B 5
H72B H 0.636505 0.368411 0.870029 0.106 Uiso 0.654(10) 1 calc R U P B 5
H72C H 0.674608 0.377376 0.960149 0.106 Uiso 0.654(10) 1 calc R U P B 5
C66 C 1.1226(3) 0.3483(2) 0.5825(4) 0.0795(17) Uani 0.816(6) 1 d D U P C 5
H66A H 1.094654 0.316963 0.567430 0.119 Uiso 0.816(6) 1 calc R U P C 5
H66B H 1.162518 0.355526 0.550856 0.119 Uiso 0.816(6) 1 calc R U P C 5
H66C H 1.155369 0.347312 0.636601 0.119 Uiso 0.816(6) 1 calc R U P C 5
C65 C 1.0058(7) 0.3852(5) 0.4853(4) 0.100(3) Uani 0.816(6) 1 d D U P C 5
H65A H 0.978707 0.353275 0.474055 0.150 Uiso 0.816(6) 1 calc R U P C 5
H65B H 0.960874 0.410279 0.471029 0.150 Uiso 0.816(6) 1 calc R U P C 5
H65C H 1.048971 0.389672 0.455917 0.150 Uiso 0.816(6) 1 calc R U P C 5
C60 C 0.6916(6) 0.2305(3) 0.9355(4) 0.090(2) Uani 0.654(10) 1 d D U P B 5
H60A H 0.653792 0.208511 0.955649 0.108 Uiso 0.654(10) 1 calc R U P B 5
H60B H 0.751745 0.227643 0.969062 0.108 Uiso 0.654(10) 1 calc R U P B 5
P2A P 0.7547(2) 0.39700(15) 0.5107(2) 0.0631(11) Uani 0.323(2) 1 d D . P A 2
Cl1A Cl 0.8162(2) 0.36199(14) 0.44144(18) 0.0734(11) Uani 0.323(2) 1 d D . P A 2
C60A C 0.6300(9) 0.2359(6) 0.9005(8) 0.089(3) Uani 0.346(10) 1 d D U P B 6
H60C H 0.579563 0.252863 0.866527 0.107 Uiso 0.346(10) 1 calc R U P B 6
H60D H 0.607997 0.209866 0.928092 0.107 Uiso 0.346(10) 1 calc R U P B 6
C70A C 0.6159(11) 0.1955(11) 0.7820(9) 0.075(4) Uani 0.346(10) 1 d D U P B 6
H70D H 0.580895 0.222980 0.756749 0.112 Uiso 0.346(10) 1 calc R U P B 6
H70E H 0.642148 0.179191 0.745448 0.112 Uiso 0.346(10) 1 calc R U P B 6
H70F H 0.578534 0.172785 0.800175 0.112 Uiso 0.346(10) 1 calc R U P B 6
C69A C 0.7418(19) 0.1703(9) 0.8886(16) 0.097(6) Uani 0.346(10) 1 d D U P B 6
H69D H 0.703467 0.148545 0.907403 0.145 Uiso 0.346(10) 1 calc R U P B 6
H69E H 0.764413 0.153550 0.850098 0.145 Uiso 0.346(10) 1 calc R U P B 6
H69F H 0.790625 0.180328 0.931443 0.145 Uiso 0.346(10) 1 calc R U P B 6
C59A C 0.6878(11) 0.2714(7) 0.9576(12) 0.081(3) Uani 0.346(10) 1 d D U P B 6
H59C H 0.736621 0.252938 0.990963 0.097 Uiso 0.346(10) 1 calc R U P B 6
H59D H 0.652719 0.284603 0.990813 0.097 Uiso 0.346(10) 1 calc R U P B 6
C71A C 0.8010(13) 0.3362(10) 0.9872(13) 0.083(6) Uani 0.346(10) 1 d D U P B 6
H71D H 0.850243 0.313644 0.999183 0.125 Uiso 0.346(10) 1 calc R U P B 6
H71E H 0.819995 0.367322 0.971320 0.125 Uiso 0.346(10) 1 calc R U P B 6
H71F H 0.779579 0.340911 1.032840 0.125 Uiso 0.346(10) 1 calc R U P B 6
C72A C 0.6547(11) 0.3531(7) 0.9081(11) 0.078(4) Uani 0.346(10) 1 d D U P B 6
H72D H 0.605333 0.341939 0.866669 0.117 Uiso 0.346(10) 1 calc R U P B 6
H72E H 0.635666 0.357549 0.954982 0.117 Uiso 0.346(10) 1 calc R U P B 6
H72F H 0.676081 0.383960 0.893462 0.117 Uiso 0.346(10) 1 calc R U P B 6
C49A C 1.066(2) 0.4440(7) 0.575(3) 0.084(4) Uani 0.184(6) 1 d D U P C 6
H49C H 1.018566 0.458303 0.534336 0.100 Uiso 0.184(6) 1 calc R U P C 6
H49D H 1.120654 0.449475 0.559765 0.100 Uiso 0.184(6) 1 calc R U P C 6
C66A C 1.1432(11) 0.3834(13) 0.6365(13) 0.091(7) Uani 0.184(6) 1 d D U P C 6
H66D H 1.191708 0.390402 0.614175 0.137 Uiso 0.184(6) 1 calc R U P C 6
H66E H 1.144365 0.406168 0.678290 0.137 Uiso 0.184(6) 1 calc R U P C 6
H66F H 1.148789 0.350299 0.656616 0.137 Uiso 0.184(6) 1 calc R U P C 6
C65A C 0.986(2) 0.3950(19) 0.4888(13) 0.080(8) Uani 0.184(6) 1 d D U P C 6
H65D H 1.019330 0.403284 0.451830 0.120 Uiso 0.184(6) 1 calc R U P C 6
H65E H 0.954555 0.364712 0.473365 0.120 Uiso 0.184(6) 1 calc R U P C 6
H65F H 0.944615 0.420946 0.490097 0.120 Uiso 0.184(6) 1 calc R U P C 6
C50A C 1.0750(13) 0.4823(10) 0.6615(16) 0.080(3) Uani 0.184(6) 1 d D U P C 6
H50C H 1.128801 0.475949 0.702722 0.096 Uiso 0.184(6) 1 calc R U P C 6
H50D H 1.069595 0.517269 0.649418 0.096 Uiso 0.184(6) 1 calc R U P C 6
C68A C 1.009(2) 0.4827(10) 0.7658(11) 0.085(6) Uani 0.184(6) 1 d D U P C 6
H68D H 0.960471 0.471776 0.785035 0.127 Uiso 0.184(6) 1 calc R U P C 6
H68E H 1.064228 0.470400 0.799248 0.127 Uiso 0.184(6) 1 calc R U P C 6
H68F H 1.010882 0.518137 0.765463 0.127 Uiso 0.184(6) 1 calc R U P C 6
C67A C 0.9179(16) 0.4951(11) 0.6404(18) 0.066(6) Uani 0.184(6) 1 d D U P C 6
H67D H 0.865106 0.481973 0.651164 0.099 Uiso 0.184(6) 1 calc R U P C 6
H67E H 0.928489 0.527870 0.661541 0.099 Uiso 0.184(6) 1 calc R U P C 6
H67F H 0.910175 0.496225 0.584827 0.099 Uiso 0.184(6) 1 calc R U P C 6
C21A C 0.7644(4) 0.38345(18) 0.2022(4) 0.0613(15) Uani 0.770(10) 1 d D U P D 6
H21C H 0.807917 0.399954 0.243952 0.074 Uiso 0.770(10) 1 calc R U P D 6
H21D H 0.792180 0.376655 0.160352 0.074 Uiso 0.770(10) 1 calc R U P D 6
C22A C 0.6876(4) 0.4164(2) 0.1728(3) 0.0569(14) Uani 0.770(10) 1 d D U P D 6
H22C H 0.641789 0.398964 0.134180 0.068 Uiso 0.770(10) 1 calc R U P D 6
H22D H 0.706010 0.444644 0.147290 0.068 Uiso 0.770(10) 1 calc R U P D 6

loop_
_atom_site_aniso_label
_atom_site_aniso_U_11
_atom_site_aniso_U_22
_atom_site_aniso_U_33
_atom_site_aniso_U_23
_atom_site_aniso_U_13
_atom_site_aniso_U_12
Ag1 0.04630(15) 0.04963(15) 0.05736(16) -0.02054(12) 0.01639(11) -0.00357(11)
P1 0.0328(4) 0.0280(3) 0.0309(4) -0.0028(3) -0.0025(3) 0.0032(3)
S1 0.0514(5) 0.0565(5) 0.0558(5) -0.0201(4) 0.0005(4) 0.0129(4)
P2 0.0346(6) 0.0316(7) 0.0348(6) -0.0009(5) 0.0047(5) -0.0006(5)
Cl1 0.0605(8) 0.0277(5) 0.0445(6) 0.0005(4) -0.0018(5) -0.0002(5)
O1 0.0436(13) 0.0636(15) 0.0605(15) -0.0282(13) 0.0087(11) 0.0047(11)
F1 0.0619(14) 0.0759(16) 0.0989(19) -0.0045(14) -0.0103(13) 0.0321(13)
O3 0.0481(14) 0.0555(15) 0.0798(19) -0.0058(13) -0.0037(13) 0.0179(12)
C17 0.0249(12) 0.0257(12) 0.0240(12) -0.0028(10) 0.0001(10) 0.0018(10)
C27 0.0220(12) 0.0276(13) 0.0272(13) 0.0005(10) 0.0021(10) 0.0003(10)
F2 0.0761(17) 0.0554(15) 0.163(3) -0.0024(17) -0.0128(18) 0.0059(13)
C26 0.0213(12) 0.0274(13) 0.0273(13) -0.0002(10) 0.0015(10) 0.0026(10)
C25 0.0257(12) 0.0282(13) 0.0280(13) -0.0017(10) 0.0040(10) 0.0018(10)
C36 0.0235(12) 0.0274(13) 0.0283(13) 0.0000(10) 0.0015(10) -0.0002(10)
F3 0.094(2) 0.103(2) 0.0842(19) 0.0225(16) 0.0238(16) 0.0294(17)
C24 0.0319(14) 0.0323(14) 0.0285(13) -0.0044(11) 0.0068(11) -0.0043(11)
C35 0.0306(13) 0.0307(13) 0.0288(13) 0.0032(11) 0.0035(11) -0.0041(11)
C3 0.0247(12) 0.0300(13) 0.0256(13) -0.0010(10) -0.0022(10) 0.0013(10)
C28 0.0256(13) 0.0273(13) 0.0341(14) 0.0014(11) 0.0066(11) 0.0007(10)
C54 0.0250(13) 0.0370(15) 0.0278(13) -0.0017(11) -0.0033(10) 0.0035(11)
C34 0.0290(13) 0.0369(15) 0.0270(13) 0.0000(11) 0.0053(11) -0.0065(11)
C18 0.0259(13) 0.0323(14) 0.0357(15) -0.0054(11) 0.0060(11) 0.0041(11)
C29 0.0274(13) 0.0355(14) 0.0337(14) -0.0017(12) 0.0083(11) -0.0031(11)
C55 0.0268(13) 0.0344(14) 0.0280(13) 0.0035(11) -0.0061(10) 0.0051(11)
C1 0.0286(13) 0.0315(14) 0.0280(13) -0.0035(11) -0.0022(11) 0.0037(11)
C4 0.0305(14) 0.0267(13) 0.0328(14) -0.0002(11) -0.0021(11) 0.0008(11)
C5 0.0363(15) 0.0295(14) 0.0318(14) -0.0030(11) -0.0060(12) 0.0019(12)
C19 0.0297(14) 0.0349(15) 0.0391(15) -0.0095(12) 0.0116(12) -0.0015(11)
C23 0.0455(16) 0.0335(14) 0.0360(15) -0.0028(12) 0.0157(12) -0.0073(12)
C2 0.0269(13) 0.0301(13) 0.0280(13) -0.0002(11) -0.0023(10) 0.0042(11)
C14 0.0393(16) 0.0382(16) 0.0367(16) -0.0084(13) -0.0019(13) 0.0032(13)
C45 0.0246(13) 0.0455(16) 0.0303(14) -0.0042(12) -0.0046(11) 0.0097(12)
C53 0.0309(14) 0.0381(15) 0.0333(15) 0.0002(12) -0.0042(11) 0.0018(12)
C56 0.0340(15) 0.0479(17) 0.0276(14) 0.0011(12) -0.0018(11) 0.0027(13)
O2 0.093(2) 0.109(3) 0.0615(18) -0.0364(17) 0.0060(16) 0.040(2)
C12 0.0334(15) 0.0377(15) 0.0313(14) -0.0048(12) -0.0100(12) 0.0088(12)
C64 0.0350(15) 0.0355(15) 0.0320(15) 0.0028(12) -0.0115(12) 0.0015(12)
C6 0.0376(15) 0.0319(14) 0.0294(14) -0.0031(11) -0.0030(12) 0.0053(12)
C30 0.0376(15) 0.0364(15) 0.0434(16) -0.0052(12) 0.0201(12) -0.0025(12)
C57 0.0405(17) 0.070(2) 0.0298(15) 0.0141(15) 0.0013(13) 0.0025(16)
C52 0.0269(14) 0.0528(19) 0.0470(18) 0.0129(15) -0.0061(13) -0.0057(13)
C63 0.0473(18) 0.0413(17) 0.0447(19) 0.0086(14) -0.0132(15) -0.0052(14)
C8 0.0425(17) 0.0414(17) 0.0360(16) -0.0084(13) -0.0129(13) 0.0155(14)
C33 0.0390(15) 0.0466(16) 0.0313(14) 0.0020(12) 0.0135(12) -0.0082(12)
C13 0.0526(19) 0.0310(15) 0.0434(17) 0.0005(13) -0.0022(15) -0.0023(14)
C11 0.0335(15) 0.0405(16) 0.0341(15) -0.0065(13) -0.0106(12) 0.0104(12)
C7 0.0481(18) 0.0342(15) 0.0401(17) -0.0072(13) -0.0125(14) 0.0147(14)
C44 0.0465(17) 0.0380(16) 0.056(2) -0.0117(14) 0.0274(15) -0.0073(13)
C46 0.0292(15) 0.065(2) 0.0340(16) -0.0047(15) 0.0020(12) 0.0109(14)
C47 0.0266(15) 0.080(3) 0.0428(18) 0.0122(17) 0.0051(13) 0.0064(16)
C43 0.0381(15) 0.0433(17) 0.058(2) -0.0020(15) 0.0173(14) 0.0028(13)
C39 0.060(2) 0.0402(17) 0.0503(19) -0.0031(14) 0.0179(15) -0.0167(15)
C31 0.057(2) 0.0539(18) 0.0456(17) -0.0014(15) 0.0291(15) 0.0029(16)
C20 0.0572(19) 0.0474(17) 0.067(2) -0.0094(15) 0.0387(17) -0.0018(15)
C10 0.052(2) 0.050(2) 0.049(2) -0.0166(16) -0.0235(16) 0.0217(16)
C32 0.0484(18) 0.0650(19) 0.0426(18) 0.0054(16) 0.0241(15) 0.0002(15)
C9 0.054(2) 0.049(2) 0.051(2) -0.0147(16) -0.0244(16) 0.0225(16)
C41 0.058(2) 0.0558(19) 0.0412(18) 0.0042(15) 0.0179(15) -0.0171(16)
C62 0.0448(18) 0.062(2) 0.0431(19) 0.0208(17) -0.0054(15) -0.0077(16)
C51 0.0442(18) 0.066(2) 0.063(2) 0.0156(18) -0.0037(15) -0.0184(15)
C38 0.068(2) 0.071(2) 0.056(2) -0.0153(18) 0.0343(19) -0.0002(19)
C42 0.0476(18) 0.065(2) 0.0318(16) 0.0049(15) 0.0081(13) -0.0068(16)
C40 0.055(2) 0.058(2) 0.062(2) 0.0273(18) 0.0005(17) -0.0129(16)
C73 0.052(2) 0.071(3) 0.081(3) -0.003(2) -0.001(2) 0.022(2)
C16 0.056(2) 0.083(3) 0.064(2) -0.028(2) -0.0186(19) 0.038(2)
C58 0.0492(19) 0.112(3) 0.0329(17) 0.0059(19) 0.0086(14) -0.0086(18)
C15 0.087(3) 0.047(2) 0.058(2) -0.0044(18) -0.031(2) 0.027(2)
C71 0.056(3) 0.080(5) 0.023(3) 0.002(3) 0.009(2) -0.006(3)
C67 0.068(3) 0.042(3) 0.064(3) -0.004(3) 0.009(3) -0.0161(19)
C48 0.046(2) 0.104(3) 0.084(3) 0.019(2) 0.0313(19) 0.0029(19)
C22 0.078(7) 0.049(4) 0.060(7) -0.005(5) 0.042(6) -0.008(6)
C37 0.0408(18) 0.080(3) 0.099(3) -0.031(2) 0.0314(18) 0.0020(18)
C50 0.064(3) 0.071(3) 0.070(3) 0.014(3) 0.010(2) -0.025(2)
C61 0.074(3) 0.084(3) 0.071(2) 0.041(2) 0.0028(19) -0.020(2)
C21 0.076(8) 0.058(4) 0.068(6) -0.010(4) 0.052(5) -0.008(5)
C68 0.053(3) 0.057(3) 0.067(3) -0.002(2) -0.005(2) -0.017(2)
C59 0.058(5) 0.147(4) 0.052(5) 0.015(4) 0.018(4) -0.023(4)
C49 0.058(4) 0.110(3) 0.098(5) 0.022(3) 0.029(3) -0.010(3)
C70 0.047(4) 0.121(8) 0.077(5) 0.049(6) 0.016(4) -0.015(4)
C69 0.074(4) 0.073(4) 0.090(8) 0.061(4) -0.007(5) -0.023(3)
C72 0.055(4) 0.123(4) 0.037(3) -0.005(4) 0.017(4) 0.007(4)
C66 0.044(3) 0.107(4) 0.099(4) -0.005(3) 0.040(3) 0.003(3)
C65 0.119(7) 0.133(7) 0.067(3) 0.021(3) 0.059(3) 0.030(5)
C60 0.071(5) 0.127(4) 0.066(3) 0.046(3) 0.006(3) -0.031(4)
P2A 0.058(2) 0.044(2) 0.070(2) 0.0079(18) -0.0141(17) -0.0047(16)
Cl1A 0.0502(17) 0.109(3) 0.0519(17) 0.0069(16) -0.0035(13) -0.0134(16)
C60A 0.065(6) 0.122(6) 0.070(6) 0.042(5) 0.002(4) -0.021(4)
C70A 0.042(7) 0.103(12) 0.078(7) 0.054(6) 0.011(5) -0.024(7)
C69A 0.075(9) 0.125(10) 0.082(13) 0.078(9) 0.007(7) -0.003(7)
C59A 0.047(7) 0.137(6) 0.060(7) 0.024(4) 0.016(5) -0.012(5)
C71A 0.067(8) 0.144(16) 0.037(6) -0.013(10) 0.011(6) -0.021(9)
C72A 0.069(8) 0.131(10) 0.043(7) 0.002(8) 0.030(7) 0.009(7)
C49A 0.055(9) 0.109(5) 0.088(8) 0.023(6) 0.019(6) -0.008(6)
C66A 0.045(7) 0.148(16) 0.090(11) 0.047(12) 0.035(6) 0.012(10)
C65A 0.046(9) 0.13(2) 0.073(7) 0.022(10) 0.036(7) -0.030(14)
C50A 0.054(5) 0.096(7) 0.083(7) 0.026(6) 0.004(6) -0.026(6)
C68A 0.083(13) 0.085(13) 0.077(6) -0.005(8) 0.005(7) -0.052(11)
C67A 0.062(7) 0.047(11) 0.084(12) 0.015(13) 0.012(11) -0.013(7)
C21A 0.072(3) 0.058(2) 0.074(4) -0.016(2) 0.056(3) -0.014(2)
C22A 0.090(4) 0.044(2) 0.052(3) -0.0061(19) 0.044(3) -0.018(2)

loop_
_atom_type_symbol
_atom_type_description
_atom_type_scat_dispersion_real
_atom_type_scat_dispersion_imag
_atom_type_scat_source
C C 0.0181 0.0091 'International Tables Vol C Tables 4.2.6.8 and 6.1.1.4'
H H 0.0000 0.0000 'International Tables Vol C Tables 4.2.6.8 and 6.1.1.4'
Ag Ag 0.1306 4.2820 'International Tables Vol C Tables 4.2.6.8 and 6.1.1.4'
Cl Cl 0.3639 0.7018 'International Tables Vol C Tables 4.2.6.8 and 6.1.1.4'
F F 0.0727 0.0534 'International Tables Vol C Tables 4.2.6.8 and 6.1.1.4'
O O 0.0492 0.0322 'International Tables Vol C Tables 4.2.6.8 and 6.1.1.4'
P P 0.2955 0.4335 'International Tables Vol C Tables 4.2.6.8 and 6.1.1.4'
S S 0.3331 0.5567 'International Tables Vol C Tables 4.2.6.8 and 6.1.1.4'

loop_
_geom_angle_atom_site_label_1
_geom_angle_atom_site_label_2
_geom_angle_atom_site_label_3
_geom_angle
_geom_angle_site_symmetry_1
_geom_angle_site_symmetry_3
_geom_angle_publ_flag
O1 Ag1 P1 155.78(8) . . ?
P2 P1 Ag1 125.59(6) . . ?
C1 P1 Ag1 131.48(10) . . ?
C1 P1 P2 100.17(11) . . ?
C1 P1 P2A 121.93(18) . . ?
P2A P1 Ag1 103.20(15) . . ?
O1 S1 C73 101.42(19) . . ?
O3 S1 O1 113.34(15) . . ?
O3 S1 C73 103.81(19) . . ?
O2 S1 O1 114.18(19) . . ?
O2 S1 O3 117.10(18) . . ?
O2 S1 C73 104.6(2) . . ?
P1 P2 Cl1 98.43(7) . . ?
S1 O1 Ag1 123.14(14) . . ?
C26 C17 C3 110.9(2) . . ?
C18 C17 C26 119.6(2) . . ?
C18 C17 C3 129.3(2) . . ?
C36 C27 C26 107.9(2) . . ?
C28 C27 C26 132.1(2) . . ?
C28 C27 C36 119.6(2) . . ?
C17 C26 C27 108.4(2) . . ?
C25 C26 C17 119.5(2) . . ?
C25 C26 C27 131.6(2) . . ?
C26 C25 H25 119.4 . . ?
C26 C25 C24 121.3(2) . . ?
C24 C25 H25 119.4 . . ?
C27 C36 C3 111.6(2) . . ?
C35 C36 C27 120.2(2) . . ?
C35 C36 C3 128.1(2) . . ?
C25 C24 C19 118.6(3) . . ?
C25 C24 C23 118.8(2) . . ?
C19 C24 C23 122.5(3) . . ?
C36 C35 H35 119.5 . . ?
C36 C35 C34 120.9(2) . . ?
C34 C35 H35 119.5 . . ?
C17 C3 C4 115.0(2) . . ?
C36 C3 C17 101.0(2) . . ?
C36 C3 C4 114.1(2) . . ?
C36 C3 C2 112.9(2) . . ?
C2 C3 C17 112.6(2) . . ?
C2 C3 C4 101.8(2) . . ?
C27 C28 H28 119.7 . . ?
C27 C28 C29 120.7(2) . . ?
C29 C28 H28 119.7 . . ?
C45 C54 C55 108.2(3) . . ?
C53 C54 C55 131.9(3) . . ?
C53 C54 C45 119.9(3) . . ?
C35 C34 C29 118.9(2) . . ?
C35 C34 C33 117.9(3) . . ?
C29 C34 C33 123.1(3) . . ?
C17 C18 H18 119.2 . . ?
C17 C18 C19 121.6(2) . . ?
C19 C18 H18 119.2 . . ?
C28 C29 C34 119.7(2) . . ?
C28 C29 C30 118.4(2) . . ?
C34 C29 C30 121.9(2) . . ?
C56 C55 C54 131.8(3) . . ?
C56 C55 C64 120.2(3) . . ?
C64 C55 C54 108.0(3) . . ?
C2 C1 P1 120.2(2) . . ?
C2 C1 C12 117.6(2) . . ?
C12 C1 P1 122.3(2) . . ?
C3 C4 H4A 110.0 . . ?
C3 C4 H4B 110.0 . . ?
H4A C4 H4B 108.4 . . ?
C5 C4 C3 108.5(2) . . ?
C5 C4 H4A 110.0 . . ?
C5 C4 H4B 110.0 . . ?
C14 C5 C4 112.8(2) . . ?
C14 C5 C13 108.6(2) . . ?
C6 C5 C4 102.0(2) . . ?
C6 C5 C14 112.0(2) . . ?
C6 C5 C13 111.3(2) . . ?
C13 C5 C4 110.0(3) . . ?
C24 C19 C20 123.3(3) . . ?
C18 C19 C24 119.4(3) . . ?
C18 C19 C20 117.3(3) . . ?
C24 C23 C40 111.3(2) . . ?
C24 C23 C22 111.9(7) . . ?
C39 C23 C24 109.0(2) . . ?
C39 C23 C40 107.5(3) . . ?
C39 C23 C22 91.1(8) . . ?
C40 C23 C22 123.4(9) . . ?
C22A C23 C24 109.1(3) . . ?
C22A C23 C39 114.2(3) . . ?
C22A C23 C40 105.8(3) . . ?
C1 C2 C3 127.2(2) . . ?
C6 C2 C3 111.4(2) . . ?
C6 C2 C1 121.4(2) . . ?
C5 C14 H14A 109.5 . . ?
C5 C14 H14B 109.5 . . ?
C5 C14 H14C 109.5 . . ?
H14A C14 H14B 109.5 . . ?
H14A C14 H14C 109.5 . . ?
H14B C14 H14C 109.5 . . ?
C54 C45 C11 111.3(3) . . ?
C46 C45 C54 120.1(3) . . ?
C46 C45 C11 128.6(3) . . ?
C54 C53 H53 120.1 . . ?
C54 C53 C52 119.9(3) . . ?
C52 C53 H53 120.1 . . ?
C55 C56 H56 120.3 . . ?
C55 C56 C57 119.4(3) . . ?
C57 C56 H56 120.3 . . ?
C1 C12 C11 127.6(3) . . ?
C8 C12 C1 120.6(3) . . ?
C8 C12 C11 111.6(2) . . ?
C55 C64 C11 111.6(3) . . ?
C63 C64 C55 119.3(3) . . ?
C63 C64 C11 129.1(3) . . ?
C2 C6 C5 112.6(2) . . ?
C7 C6 C5 127.0(3) . . ?
C7 C6 C2 120.4(3) . . ?
C29 C30 C44 111.2(2) . . ?
C29 C30 C31 111.0(3) . . ?
C43 C30 C29 108.4(2) . . ?
C43 C30 C44 108.6(3) . . ?
C43 C30 C31 109.9(3) . . ?
C31 C30 C44 107.7(3) . . ?
C56 C57 C58 116.8(3) . . ?
C62 C57 C56 120.1(3) . . ?
C62 C57 C58 122.9(3) . . ?
C53 C52 C47 119.0(3) . . ?
C53 C52 C51 117.8(3) . . ?
C47 C52 C51 123.2(3) . . ?
C64 C63 H63 119.2 . . ?
C64 C63 C62 121.7(3) . . ?
C62 C63 H63 119.2 . . ?
C12 C8 C7 121.0(3) . . ?
C12 C8 C9 112.8(3) . . ?
C7 C8 C9 126.2(3) . . ?
C32 C33 C34 110.2(3) . . ?
C32 C33 C41 107.6(3) . . ?
C32 C33 C42 109.5(3) . . ?
C41 C33 C34 112.0(2) . . ?
C41 C33 C42 108.5(3) . . ?
C42 C33 C34 109.0(2) . . ?
C5 C13 H13A 109.5 . . ?
C5 C13 H13B 109.5 . . ?
C5 C13 H13C 109.5 . . ?
H13A C13 H13B 109.5 . . ?
H13A C13 H13C 109.5 . . ?
H13B C13 H13C 109.5 . . ?
C45 C11 C12 115.7(3) . . ?
C45 C11 C10 113.9(3) . . ?
C12 C11 C10 102.5(2) . . ?
C64 C11 C45 100.9(2) . . ?
C64 C11 C12 110.7(2) . . ?
C64 C11 C10 113.5(3) . . ?
C6 C7 C8 118.9(3) . . ?
C6 C7 H7 120.6 . . ?
C8 C7 H7 120.6 . . ?
C30 C44 H44A 109.5 . . ?
C30 C44 H44B 109.5 . . ?
C30 C44 H44C 109.5 . . ?
H44A C44 H44B 109.5 . . ?
H44A C44 H44C 109.5 . . ?
H44B C44 H44C 109.5 . . ?
C45 C46 H46 119.3 . . ?
C45 C46 C47 121.4(3) . . ?
C47 C46 H46 119.3 . . ?
C52 C47 C48 122.6(4) . . ?
C46 C47 C52 119.6(3) . . ?
C46 C47 C48 117.8(4) . . ?
C30 C43 H43A 109.5 . . ?
C30 C43 H43B 109.5 . . ?
C30 C43 H43C 109.5 . . ?
H43A C43 H43B 109.5 . . ?
H43A C43 H43C 109.5 . . ?
H43B C43 H43C 109.5 . . ?
C23 C39 H39A 109.5 . . ?
C23 C39 H39B 109.5 . . ?
C23 C39 H39C 109.5 . . ?
H39A C39 H39B 109.5 . . ?
H39A C39 H39C 109.5 . . ?
H39B C39 H39C 109.5 . . ?
C30 C31 H31A 108.9 . . ?
C30 C31 H31B 108.9 . . ?
H31A C31 H31B 107.8 . . ?
C32 C31 C30 113.1(3) . . ?
C32 C31 H31A 108.9 . . ?
C32 C31 H31B 108.9 . . ?
C19 C20 C37 110.2(3) . . ?
C19 C20 C21 109.7(6) . . ?
C19 C20 C21A 109.7(3) . . ?
C38 C20 C19 109.2(3) . . ?
C38 C20 C37 109.2(3) . . ?
C38 C20 C21 86.9(7) . . ?
C38 C20 C21A 115.2(4) . . ?
C37 C20 C21 128.3(9) . . ?
C37 C20 C21A 103.2(4) . . ?
C11 C10 H10A 109.9 . . ?
C11 C10 H10B 109.9 . . ?
H10A C10 H10B 108.3 . . ?
C9 C10 C11 109.1(2) . . ?
C9 C10 H10A 109.9 . . ?
C9 C10 H10B 109.9 . . ?
C33 C32 H32A 109.0 . . ?
C33 C32 H32B 109.0 . . ?
C31 C32 C33 112.7(3) . . ?
C31 C32 H32A 109.0 . . ?
C31 C32 H32B 109.0 . . ?
H32A C32 H32B 107.8 . . ?
C8 C9 C10 102.8(2) . . ?
C8 C9 C16 109.8(3) . . ?
C8 C9 C15 111.5(3) . . ?
C16 C9 C10 110.9(3) . . ?
C16 C9 C15 109.7(3) . . ?
C15 C9 C10 111.8(3) . . ?
C33 C41 H41A 109.5 . . ?
C33 C41 H41B 109.5 . . ?
C33 C41 H41C 109.5 . . ?
H41A C41 H41B 109.5 . . ?
H41A C41 H41C 109.5 . . ?
H41B C41 H41C 109.5 . . ?
C57 C62 C61 123.1(4) . . ?
C63 C62 C57 119.2(3) . . ?
C63 C62 C61 117.7(4) . . ?
C52 C51 C50 107.8(4) . . ?
C52 C51 C68 107.7(3) . . ?
C52 C51 C68A 111.2(9) . . ?
C52 C51 C67A 107.9(13) . . ?
C67 C51 C52 112.1(4) . . ?
C67 C51 C50 109.0(4) . . ?
C67 C51 C68 111.5(4) . . ?
C68 C51 C50 108.7(4) . . ?
C50A C51 C52 128.2(13) . . ?
C50A C51 C68A 100.2(15) . . ?
C50A C51 C67A 108.7(17) . . ?
C67A C51 C68A 95.5(17) . . ?
C20 C38 H38A 109.5 . . ?
C20 C38 H38B 109.5 . . ?
C20 C38 H38C 109.5 . . ?
H38A C38 H38B 109.5 . . ?
H38A C38 H38C 109.5 . . ?
H38B C38 H38C 109.5 . . ?
C33 C42 H42A 109.5 . . ?
C33 C42 H42B 109.5 . . ?
C33 C42 H42C 109.5 . . ?
H42A C42 H42B 109.5 . . ?
H42A C42 H42C 109.5 . . ?
H42B C42 H42C 109.5 . . ?
C23 C40 H40A 109.5 . . ?
C23 C40 H40B 109.5 . . ?
C23 C40 H40C 109.5 . . ?
H40A C40 H40B 109.5 . . ?
H40A C40 H40C 109.5 . . ?
H40B C40 H40C 109.5 . . ?
F1 C73 S1 112.3(3) . . ?
F1 C73 F2 106.7(3) . . ?
F2 C73 S1 111.7(3) . . ?
F3 C73 S1 112.3(3) . . ?
F3 C73 F1 107.0(4) . . ?
F3 C73 F2 106.5(4) . . ?
C9 C16 H16A 109.5 . . ?
C9 C16 H16B 109.5 . . ?
C9 C16 H16C 109.5 . . ?
H16A C16 H16B 109.5 . . ?
H16A C16 H16C 109.5 . . ?
H16B C16 H16C 109.5 . . ?
C57 C58 C71 105.7(5) . . ?
C57 C58 C72 110.2(5) . . ?
C57 C58 C59A 110.7(10) . . ?
C71 C58 C72 107.0(5) . . ?
C59 C58 C57 110.3(5) . . ?
C59 C58 C71 115.0(6) . . ?
C59 C58 C72 108.6(6) . . ?
C71A C58 C57 116.6(11) . . ?
C71A C58 C59A 106.4(13) . . ?
C71A C58 C72A 105.5(12) . . ?
C72A C58 C57 113.6(8) . . ?
C72A C58 C59A 102.9(10) . . ?
C9 C15 H15A 109.5 . . ?
C9 C15 H15B 109.5 . . ?
C9 C15 H15C 109.5 . . ?
H15A C15 H15B 109.5 . . ?
H15A C15 H15C 109.5 . . ?
H15B C15 H15C 109.5 . . ?
C58 C71 H71A 109.5 . . ?
C58 C71 H71B 109.5 . . ?
C58 C71 H71C 109.5 . . ?
H71A C71 H71B 109.5 . . ?
H71A C71 H71C 109.5 . . ?
H71B C71 H71C 109.5 . . ?
C51 C67 H67A 109.5 . . ?
C51 C67 H67B 109.5 . . ?
C51 C67 H67C 109.5 . . ?
H67A C67 H67B 109.5 . . ?
H67A C67 H67C 109.5 . . ?
H67B C67 H67C 109.5 . . ?
C47 C48 C66 108.1(4) . . ?
C47 C48 C49A 108.0(17) . . ?
C47 C48 C66A 98.2(8) . . ?
C47 C48 C65A 102.5(13) . . ?
C49 C48 C47 110.9(5) . . ?
C49 C48 C66 108.8(4) . . ?
C49 C48 C65 113.7(7) . . ?
C65 C48 C47 112.1(5) . . ?
C65 C48 C66 102.8(6) . . ?
C49A C48 C66A 87.2(17) . . ?
C49A C48 C65A 90(2) . . ?
C65A C48 C66A 159.0(17) . . ?
C23 C22 H22A 108.7 . . ?
C23 C22 H22B 108.7 . . ?
H22A C22 H22B 107.6 . . ?
C21 C22 C23 114.3(13) . . ?
C21 C22 H22A 108.7 . . ?
C21 C22 H22B 108.7 . . ?
C20 C37 H37A 109.5 . . ?
C20 C37 H37B 109.5 . . ?
C20 C37 H37C 109.5 . . ?
H37A C37 H37B 109.5 . . ?
H37A C37 H37C 109.5 . . ?
H37B C37 H37C 109.5 . . ?
C51 C50 H50A 108.6 . . ?
C51 C50 H50B 108.6 . . ?
H50A C50 H50B 107.6 . . ?
C49 C50 C51 114.5(5) . . ?
C49 C50 H50A 108.6 . . ?
C49 C50 H50B 108.6 . . ?
C62 C61 C69 106.4(6) . . ?
C62 C61 C60 107.3(4) . . ?
C62 C61 C60A 112.5(7) . . ?
C62 C61 C70A 104.6(9) . . ?
C70 C61 C62 113.8(6) . . ?
C70 C61 C69 110.4(10) . . ?
C70 C61 C60 113.1(6) . . ?
C69 C61 C60 105.2(6) . . ?
C60A C61 C70A 97.3(10) . . ?
C69A C61 C62 118.9(12) . . ?
C69A C61 C60A 114.0(10) . . ?
C69A C61 C70A 106.4(19) . . ?
C20 C21 H21A 109.9 . . ?
C20 C21 H21B 109.9 . . ?
C22 C21 C20 109.1(14) . . ?
C22 C21 H21A 109.9 . . ?
C22 C21 H21B 109.9 . . ?
H21A C21 H21B 108.3 . . ?
C51 C68 H68A 109.5 . . ?
C51 C68 H68B 109.5 . . ?
C51 C68 H68C 109.5 . . ?
H68A C68 H68B 109.5 . . ?
H68A C68 H68C 109.5 . . ?
H68B C68 H68C 109.5 . . ?
C58 C59 H59A 109.9 . . ?
C58 C59 H59B 109.9 . . ?
H59A C59 H59B 108.3 . . ?
C60 C59 C58 108.8(8) . . ?
C60 C59 H59A 109.9 . . ?
C60 C59 H59B 109.9 . . ?
C48 C49 H49A 108.8 . . ?
C48 C49 H49B 108.8 . . ?
C50 C49 C48 113.7(5) . . ?
C50 C49 H49A 108.8 . . ?
C50 C49 H49B 108.8 . . ?
H49A C49 H49B 107.7 . . ?
C61 C70 H70A 109.5 . . ?
C61 C70 H70B 109.5 . . ?
C61 C70 H70C 109.5 . . ?
H70A C70 H70B 109.5 . . ?
H70A C70 H70C 109.5 . . ?
H70B C70 H70C 109.5 . . ?
C61 C69 H69A 109.5 . . ?
C61 C69 H69B 109.5 . . ?
C61 C69 H69C 109.5 . . ?
H69A C69 H69B 109.5 . . ?
H69A C69 H69C 109.5 . . ?
H69B C69 H69C 109.5 . . ?
C58 C72 H72A 109.5 . . ?
C58 C72 H72B 109.5 . . ?
C58 C72 H72C 109.5 . . ?
H72A C72 H72B 109.5 . . ?
H72A C72 H72C 109.5 . . ?
H72B C72 H72C 109.5 . . ?
C48 C66 H66A 109.5 . . ?
C48 C66 H66B 109.5 . . ?
C48 C66 H66C 109.5 . . ?
H66A C66 H66B 109.5 . . ?
H66A C66 H66C 109.5 . . ?
H66B C66 H66C 109.5 . . ?
C48 C65 H65A 109.5 . . ?
C48 C65 H65B 109.5 . . ?
C48 C65 H65C 109.5 . . ?
H65A C65 H65B 109.5 . . ?
H65A C65 H65C 109.5 . . ?
H65B C65 H65C 109.5 . . ?
C61 C60 H60A 109.1 . . ?
C61 C60 H60B 109.1 . . ?
C59 C60 C61 112.4(6) . . ?
C59 C60 H60A 109.1 . . ?
C59 C60 H60B 109.1 . . ?
H60A C60 H60B 107.9 . . ?
Cl1A P2A P1 103.7(2) . . ?
C61 C60A H60C 110.7 . . ?
C61 C60A H60D 110.7 . . ?
H60C C60A H60D 108.8 . . ?
C59A C60A C61 105.3(11) . . ?
C59A C60A H60C 110.7 . . ?
C59A C60A H60D 110.7 . . ?
C61 C70A H70D 109.5 . . ?
C61 C70A H70E 109.5 . . ?
C61 C70A H70F 109.5 . . ?
H70D C70A H70E 109.5 . . ?
H70D C70A H70F 109.5 . . ?
H70E C70A H70F 109.5 . . ?
C61 C69A H69D 109.5 . . ?
C61 C69A H69E 109.5 . . ?
C61 C69A H69F 109.5 . . ?
H69D C69A H69E 109.5 . . ?
H69D C69A H69F 109.5 . . ?
H69E C69A H69F 109.5 . . ?
C58 C59A H59C 108.1 . . ?
C58 C59A H59D 108.1 . . ?
C60A C59A C58 117.0(13) . . ?
C60A C59A H59C 108.1 . . ?
C60A C59A H59D 108.1 . . ?
H59C C59A H59D 107.3 . . ?
C58 C71A H71D 109.5 . . ?
C58 C71A H71E 109.5 . . ?
C58 C71A H71F 109.5 . . ?
H71D C71A H71E 109.5 . . ?
H71D C71A H71F 109.5 . . ?
H71E C71A H71F 109.5 . . ?
C58 C72A H72D 109.5 . . ?
C58 C72A H72E 109.5 . . ?
C58 C72A H72F 109.5 . . ?
H72D C72A H72E 109.5 . . ?
H72D C72A H72F 109.5 . . ?
H72E C72A H72F 109.5 . . ?
C48 C49A H49C 105.8 . . ?
C48 C49A H49D 105.8 . . ?
C48 C49A C50A 126(3) . . ?
H49C C49A H49D 106.2 . . ?
C50A C49A H49C 105.8 . . ?
C50A C49A H49D 105.8 . . ?
C48 C66A H66D 109.5 . . ?
C48 C66A H66E 109.5 . . ?
C48 C66A H66F 109.5 . . ?
H66D C66A H66E 109.5 . . ?
H66D C66A H66F 109.5 . . ?
H66E C66A H66F 109.5 . . ?
C48 C65A H65D 109.5 . . ?
C48 C65A H65E 109.5 . . ?
C48 C65A H65F 109.5 . . ?
H65D C65A H65E 109.5 . . ?
H65D C65A H65F 109.5 . . ?
H65E C65A H65F 109.5 . . ?
C51 C50A C49A 94.3(18) . . ?
C51 C50A H50C 112.9 . . ?
C51 C50A H50D 112.9 . . ?
C49A C50A H50C 112.9 . . ?
C49A C50A H50D 112.9 . . ?
H50C C50A H50D 110.3 . . ?
C51 C68A H68D 109.5 . . ?
C51 C68A H68E 109.5 . . ?
C51 C68A H68F 109.5 . . ?
H68D C68A H68E 109.5 . . ?
H68D C68A H68F 109.5 . . ?
H68E C68A H68F 109.5 . . ?
C51 C67A H67D 109.5 . . ?
C51 C67A H67E 109.5 . . ?
C51 C67A H67F 109.5 . . ?
H67D C67A H67E 109.5 . . ?
H67D C67A H67F 109.5 . . ?
H67E C67A H67F 109.5 . . ?
C20 C21A H21C 109.2 . . ?
C20 C21A H21D 109.2 . . ?
H21C C21A H21D 107.9 . . ?
C22A C21A C20 112.1(4) . . ?
C22A C21A H21C 109.2 . . ?
C22A C21A H21D 109.2 . . ?
C23 C22A H22C 109.4 . . ?
C23 C22A H22D 109.4 . . ?
C21A C22A C23 111.3(5) . . ?
C21A C22A H22C 109.4 . . ?
C21A C22A H22D 109.4 . . ?
H22C C22A H22D 108.0 . . ?

loop_
_geom_bond_atom_site_label_1
_geom_bond_atom_site_label_2
_geom_bond_distance
_geom_bond_site_symmetry_2
_geom_bond_publ_flag
Ag1 P1 2.3504(8) . ?
Ag1 O1 2.183(2) . ?
P1 P2 2.0092(15) . ?
P1 C1 1.818(3) . ?
P1 P2A 2.036(4) . ?
S1 O1 1.454(2) . ?
S1 O3 1.439(3) . ?
S1 O2 1.426(3) . ?
S1 C73 1.792(5) . ?
P2 Cl1 2.0612(19) . ?
F1 C73 1.345(4) . ?
C17 C26 1.403(3) . ?
C17 C3 1.529(4) . ?
C17 C18 1.372(4) . ?
C27 C26 1.475(4) . ?
C27 C36 1.403(4) . ?
C27 C28 1.384(4) . ?
F2 C73 1.349(5) . ?
C26 C25 1.388(4) . ?
C25 H25 0.9500 . ?
C25 C24 1.405(4) . ?
C36 C35 1.385(4) . ?
C36 C3 1.517(4) . ?
F3 C73 1.337(5) . ?
C24 C19 1.406(4) . ?
C24 C23 1.528(4) . ?
C35 H35 0.9500 . ?
C35 C34 1.399(4) . ?
C3 C4 1.566(4) . ?
C3 C2 1.526(3) . ?
C28 H28 0.9500 . ?
C28 C29 1.405(4) . ?
C54 C55 1.465(4) . ?
C54 C45 1.402(4) . ?
C54 C53 1.382(4) . ?
C34 C29 1.411(4) . ?
C34 C33 1.535(4) . ?
C18 H18 0.9500 . ?
C18 C19 1.399(4) . ?
C29 C30 1.536(4) . ?
C55 C56 1.387(4) . ?
C55 C64 1.407(4) . ?
C1 C2 1.401(4) . ?
C1 C12 1.410(4) . ?
C4 H4A 0.9900 . ?
C4 H4B 0.9900 . ?
C4 C5 1.556(4) . ?
C5 C14 1.535(4) . ?
C5 C6 1.520(4) . ?
C5 C13 1.538(4) . ?
C19 C20 1.538(4) . ?
C23 C39 1.524(4) . ?
C23 C40 1.533(5) . ?
C23 C22 1.586(14) . ?
C23 C22A 1.524(5) . ?
C2 C6 1.392(4) . ?
C14 H14A 0.9800 . ?
C14 H14B 0.9800 . ?
C14 H14C 0.9800 . ?
C45 C11 1.522(4) . ?
C45 C46 1.366(4) . ?
C53 H53 0.9500 . ?
C53 C52 1.413(4) . ?
C56 H56 0.9500 . ?
C56 C57 1.419(5) . ?
C12 C8 1.389(4) . ?
C12 C11 1.525(4) . ?
C64 C63 1.379(5) . ?
C64 C11 1.510(5) . ?
C6 C7 1.389(4) . ?
C30 C44 1.539(4) . ?
C30 C43 1.527(4) . ?
C30 C31 1.537(4) . ?
C57 C62 1.391(5) . ?
C57 C58 1.528(5) . ?
C52 C47 1.413(5) . ?
C52 C51 1.529(5) . ?
C63 H63 0.9500 . ?
C63 C62 1.389(5) . ?
C8 C7 1.394(4) . ?
C8 C9 1.518(4) . ?
C33 C32 1.528(5) . ?
C33 C41 1.530(4) . ?
C33 C42 1.530(4) . ?
C13 H13A 0.9800 . ?
C13 H13B 0.9800 . ?
C13 H13C 0.9800 . ?
C11 C10 1.571(4) . ?
C7 H7 0.9500 . ?
C44 H44A 0.9800 . ?
C44 H44B 0.9800 . ?
C44 H44C 0.9800 . ?
C46 H46 0.9500 . ?
C46 C47 1.376(5) . ?
C47 C48 1.542(5) . ?
C43 H43A 0.9800 . ?
C43 H43B 0.9800 . ?
C43 H43C 0.9800 . ?
C39 H39A 0.9800 . ?
C39 H39B 0.9800 . ?
C39 H39C 0.9800 . ?
C31 H31A 0.9900 . ?
C31 H31B 0.9900 . ?
C31 C32 1.500(5) . ?
C20 C38 1.526(5) . ?
C20 C37 1.543(6) . ?
C20 C21 1.606(14) . ?
C20 C21A 1.547(6) . ?
C10 H10A 0.9900 . ?
C10 H10B 0.9900 . ?
C10 C9 1.555(4) . ?
C32 H32A 0.9900 . ?
C32 H32B 0.9900 . ?
C9 C16 1.526(6) . ?
C9 C15 1.534(6) . ?
C41 H41A 0.9800 . ?
C41 H41B 0.9800 . ?
C41 H41C 0.9800 . ?
C62 C61 1.538(5) . ?
C51 C67 1.514(7) . ?
C51 C50 1.582(6) . ?
C51 C68 1.530(5) . ?
C51 C50A 1.455(16) . ?
C51 C68A 1.648(17) . ?
C51 C67A 1.557(16) . ?
C38 H38A 0.9800 . ?
C38 H38B 0.9800 . ?
C38 H38C 0.9800 . ?
C42 H42A 0.9800 . ?
C42 H42B 0.9800 . ?
C42 H42C 0.9800 . ?
C40 H40A 0.9800 . ?
C40 H40B 0.9800 . ?
C40 H40C 0.9800 . ?
C16 H16A 0.9800 . ?
C16 H16B 0.9800 . ?
C16 H16C 0.9800 . ?
C58 C71 1.533(7) . ?
C58 C59 1.508(8) . ?
C58 C72 1.558(9) . ?
C58 C59A 1.587(14) . ?
C58 C71A 1.526(14) . ?
C58 C72A 1.528(13) . ?
C15 H15A 0.9800 . ?
C15 H15B 0.9800 . ?
C15 H15C 0.9800 . ?
C71 H71A 0.9800 . ?
C71 H71B 0.9800 . ?
C71 H71C 0.9800 . ?
C67 H67A 0.9800 . ?
C67 H67B 0.9800 . ?
C67 H67C 0.9800 . ?
C48 C49 1.504(8) . ?
C48 C66 1.575(7) . ?
C48 C65 1.519(9) . ?
C48 C49A 1.544(18) . ?
C48 C66A 1.638(17) . ?
C48 C65A 1.567(18) . ?
C22 H22A 0.9900 . ?
C22 H22B 0.9900 . ?
C22 C21 1.482(16) . ?
C37 H37A 0.9800 . ?
C37 H37B 0.9800 . ?
C37 H37C 0.9800 . ?
C50 H50A 0.9900 . ?
C50 H50B 0.9900 . ?
C50 C49 1.438(10) . ?
C61 C70 1.492(9) . ?
C61 C69 1.556(9) . ?
C61 C60 1.557(9) . ?
C61 C60A 1.573(14) . ?
C61 C70A 1.588(13) . ?
C61 C69A 1.511(14) . ?
C21 H21A 0.9900 . ?
C21 H21B 0.9900 . ?
C68 H68A 0.9800 . ?
C68 H68B 0.9800 . ?
C68 H68C 0.9800 . ?
C59 H59A 0.9900 . ?
C59 H59B 0.9900 . ?
C59 C60 1.506(16) . ?
C49 H49A 0.9900 . ?
C49 H49B 0.9900 . ?
C70 H70A 0.9800 . ?
C70 H70B 0.9800 . ?
C70 H70C 0.9800 . ?
C69 H69A 0.9800 . ?
C69 H69B 0.9800 . ?
C69 H69C 0.9800 . ?
C72 H72A 0.9800 . ?
C72 H72B 0.9800 . ?
C72 H72C 0.9800 . ?
C66 H66A 0.9800 . ?
C66 H66B 0.9800 . ?
C66 H66C 0.9800 . ?
C65 H65A 0.9800 . ?
C65 H65B 0.9800 . ?
C65 H65C 0.9800 . ?
C60 H60A 0.9900 . ?
C60 H60B 0.9900 . ?
P2A Cl1A 2.028(6) . ?
C60A H60C 0.9900 . ?
C60A H60D 0.9900 . ?
C60A C59A 1.54(3) . ?
C70A H70D 0.9800 . ?
C70A H70E 0.9800 . ?
C70A H70F 0.9800 . ?
C69A H69D 0.9800 . ?
C69A H69E 0.9800 . ?
C69A H69F 0.9800 . ?
C59A H59C 0.9900 . ?
C59A H59D 0.9900 . ?
C71A H71D 0.9800 . ?
C71A H71E 0.9800 . ?
C71A H71F 0.9800 . ?
C72A H72D 0.9800 . ?
C72A H72E 0.9800 . ?
C72A H72F 0.9800 . ?
C49A H49C 0.9900 . ?
C49A H49D 0.9900 . ?
C49A C50A 1.86(5) . ?
C66A H66D 0.9800 . ?
C66A H66E 0.9800 . ?
C66A H66F 0.9800 . ?
C65A H65D 0.9800 . ?
C65A H65E 0.9800 . ?
C65A H65F 0.9800 . ?
C50A H50C 0.9900 . ?
C50A H50D 0.9900 . ?
C68A H68D 0.9800 . ?
C68A H68E 0.9800 . ?
C68A H68F 0.9800 . ?
C67A H67D 0.9800 . ?
C67A H67E 0.9800 . ?
C67A H67F 0.9800 . ?
C21A H21C 0.9900 . ?
C21A H21D 0.9900 . ?
C21A C22A 1.502(8) . ?
C22A H22C 0.9900 . ?
C22A H22D 0.9900 . ?

loop_
_geom_torsion_atom_site_label_1
_geom_torsion_atom_site_label_2
_geom_torsion_atom_site_label_3
_geom_torsion_atom_site_label_4
_geom_torsion
_geom_torsion_site_symmetry_1
_geom_torsion_site_symmetry_2
_geom_torsion_site_symmetry_3
_geom_torsion_site_symmetry_4
_geom_torsion_publ_flag
Ag1 P1 C1 C2 116.1(2) . . . . ?
Ag1 P1 C1 C12 -61.6(3) . . . . ?
P1 C1 C2 C3 0.5(4) . . . . ?
P1 C1 C2 C6 -178.1(2) . . . . ?
P1 C1 C12 C8 -178.4(3) . . . . ?
P1 C1 C12 C11 7.6(5) . . . . ?
P2 P1 C1 C2 -82.5(2) . . . . ?
P2 P1 C1 C12 99.7(3) . . . . ?
O1 S1 C73 F1 67.9(3) . . . . ?
O1 S1 C73 F2 -172.3(3) . . . . ?
O1 S1 C73 F3 -52.8(3) . . . . ?
O3 S1 O1 Ag1 -15.3(3) . . . . ?
O3 S1 C73 F1 -174.4(3) . . . . ?
O3 S1 C73 F2 -54.5(4) . . . . ?
O3 S1 C73 F3 65.0(3) . . . . ?
C17 C26 C25 C24 -0.8(4) . . . . ?
C17 C3 C4 C5 102.8(3) . . . . ?
C17 C3 C2 C1 71.5(4) . . . . ?
C17 C3 C2 C6 -109.7(3) . . . . ?
C17 C18 C19 C24 -1.9(4) . . . . ?
C17 C18 C19 C20 177.1(3) . . . . ?
C27 C26 C25 C24 170.6(3) . . . . ?
C27 C36 C35 C34 -0.6(4) . . . . ?
C27 C36 C3 C17 4.6(3) . . . . ?
C27 C36 C3 C4 -119.3(2) . . . . ?
C27 C36 C3 C2 125.1(2) . . . . ?
C27 C28 C29 C34 -1.6(4) . . . . ?
C27 C28 C29 C30 -179.1(2) . . . . ?
C26 C17 C3 C36 -4.5(3) . . . . ?
C26 C17 C3 C4 118.8(2) . . . . ?
C26 C17 C3 C2 -125.2(2) . . . . ?
C26 C17 C18 C19 0.7(4) . . . . ?
C26 C27 C36 C35 173.4(2) . . . . ?
C26 C27 C36 C3 -3.2(3) . . . . ?
C26 C27 C28 C29 -170.5(3) . . . . ?
C26 C25 C24 C19 -0.4(4) . . . . ?
C26 C25 C24 C23 -177.2(2) . . . . ?
C25 C24 C19 C18 1.8(4) . . . . ?
C25 C24 C19 C20 -177.2(3) . . . . ?
C25 C24 C23 C39 71.7(3) . . . . ?
C25 C24 C23 C40 -46.7(4) . . . . ?
C25 C24 C23 C22 170.9(9) . . . . ?
C25 C24 C23 C22A -163.1(3) . . . . ?
C36 C27 C26 C17 0.2(3) . . . . ?
C36 C27 C26 C25 -171.9(3) . . . . ?
C36 C27 C28 C29 1.5(4) . . . . ?
C36 C35 C34 C29 0.6(4) . . . . ?
C36 C35 C34 C33 -175.5(2) . . . . ?
C36 C3 C4 C5 -141.2(2) . . . . ?
C36 C3 C2 C1 -42.0(4) . . . . ?
C36 C3 C2 C6 136.7(3) . . . . ?
C24 C19 C20 C38 -115.8(3) . . . . ?
C24 C19 C20 C37 124.3(3) . . . . ?
C24 C19 C20 C21 -22.1(9) . . . . ?
C24 C19 C20 C21A 11.4(5) . . . . ?
C24 C23 C22 C21 39(2) . . . . ?
C24 C23 C22A C21A -52.2(6) . . . . ?
C35 C36 C3 C17 -171.6(3) . . . . ?
C35 C36 C3 C4 64.5(3) . . . . ?
C35 C36 C3 C2 -51.2(4) . . . . ?
C35 C34 C29 C28 0.5(4) . . . . ?
C35 C34 C29 C30 178.0(2) . . . . ?
C35 C34 C33 C32 -163.7(3) . . . . ?
C35 C34 C33 C41 -44.0(4) . . . . ?
C35 C34 C33 C42 76.0(3) . . . . ?
C3 C17 C26 C27 2.9(3) . . . . ?
C3 C17 C26 C25 176.1(2) . . . . ?
C3 C17 C18 C19 -173.8(3) . . . . ?
C3 C36 C35 C34 175.3(2) . . . . ?
C3 C4 C5 C14 -103.0(3) . . . . ?
C3 C4 C5 C6 17.4(3) . . . . ?
C3 C4 C5 C13 135.6(2) . . . . ?
C3 C2 C6 C5 -3.4(4) . . . . ?
C3 C2 C6 C7 177.8(3) . . . . ?
C28 C27 C26 C17 172.9(3) . . . . ?
C28 C27 C26 C25 0.8(5) . . . . ?
C28 C27 C36 C35 -0.4(4) . . . . ?
C28 C27 C36 C3 -177.0(2) . . . . ?
C28 C29 C30 C44 -45.5(4) . . . . ?
C28 C29 C30 C43 73.8(3) . . . . ?
C28 C29 C30 C31 -165.4(3) . . . . ?
C54 C55 C56 C57 -175.2(3) . . . . ?
C54 C55 C64 C63 178.6(2) . . . . ?
C54 C55 C64 C11 0.3(3) . . . . ?
C54 C45 C11 C12 117.6(3) . . . . ?
C54 C45 C11 C64 -1.9(3) . . . . ?
C54 C45 C11 C10 -123.9(3) . . . . ?
C54 C45 C46 C47 -1.9(4) . . . . ?
C54 C53 C52 C47 -1.7(4) . . . . ?
C54 C53 C52 C51 179.9(3) . . . . ?
C34 C29 C30 C44 137.0(3) . . . . ?
C34 C29 C30 C43 -103.7(3) . . . . ?
C34 C29 C30 C31 17.1(4) . . . . ?
C34 C33 C32 C31 -47.2(4) . . . . ?
C18 C17 C26 C27 -172.5(2) . . . . ?
C18 C17 C26 C25 0.7(4) . . . . ?
C18 C17 C3 C36 170.4(3) . . . . ?
C18 C17 C3 C4 -66.4(3) . . . . ?
C18 C17 C3 C2 49.7(4) . . . . ?
C18 C19 C20 C38 65.2(4) . . . . ?
C18 C19 C20 C37 -54.7(4) . . . . ?
C18 C19 C20 C21 158.9(9) . . . . ?
C18 C19 C20 C21A -167.6(4) . . . . ?
C29 C34 C33 C32 20.4(4) . . . . ?
C29 C34 C33 C41 140.1(3) . . . . ?
C29 C34 C33 C42 -99.9(3) . . . . ?
C29 C30 C31 C32 -44.2(4) . . . . ?
C55 C54 C45 C11 2.2(3) . . . . ?
C55 C54 C45 C46 -177.2(2) . . . . ?
C55 C54 C53 C52 179.3(3) . . . . ?
C55 C56 C57 C62 -2.2(4) . . . . ?
C55 C56 C57 C58 173.3(3) . . . . ?
C55 C64 C63 C62 -3.3(4) . . . . ?
C55 C64 C11 C45 0.9(3) . . . . ?
C55 C64 C11 C12 -122.1(3) . . . . ?
C55 C64 C11 C10 123.2(3) . . . . ?
C1 C2 C6 C5 175.4(3) . . . . ?
C1 C2 C6 C7 -3.3(5) . . . . ?
C1 C12 C8 C7 -3.8(5) . . . . ?
C1 C12 C8 C9 176.6(3) . . . . ?
C1 C12 C11 C45 -49.8(4) . . . . ?
C1 C12 C11 C64 64.1(4) . . . . ?
C1 C12 C11 C10 -174.5(3) . . . . ?
C4 C3 C2 C1 -164.8(3) . . . . ?
C4 C3 C2 C6 13.9(3) . . . . ?
C4 C5 C6 C2 -8.8(3) . . . . ?
C4 C5 C6 C7 169.8(3) . . . . ?
C5 C6 C7 C8 -175.2(3) . . . . ?
C19 C24 C23 C39 -105.0(3) . . . . ?
C19 C24 C23 C40 136.7(3) . . . . ?
C19 C24 C23 C22 -5.7(10) . . . . ?
C19 C24 C23 C22A 20.3(4) . . . . ?
C19 C20 C21 C22 52.1(18) . . . . ?
C19 C20 C21A C22A -43.2(6) . . . . ?
C23 C24 C19 C18 178.4(3) . . . . ?
C23 C24 C19 C20 -0.6(4) . . . . ?
C23 C22 C21 C20 -62(2) . . . . ?
C2 C3 C4 C5 -19.2(3) . . . . ?
C2 C1 C12 C8 3.7(5) . . . . ?
C2 C1 C12 C11 -170.3(3) . . . . ?
C2 C6 C7 C8 3.3(5) . . . . ?
C14 C5 C6 C2 112.1(3) . . . . ?
C14 C5 C6 C7 -69.3(4) . . . . ?
C45 C54 C55 C56 175.5(3) . . . . ?
C45 C54 C55 C64 -1.6(3) . . . . ?
C45 C54 C53 C52 -1.8(4) . . . . ?
C45 C11 C10 C9 -135.5(3) . . . . ?
C45 C46 C47 C52 -1.7(5) . . . . ?
C45 C46 C47 C48 177.4(3) . . . . ?
C53 C54 C55 C56 -5.5(5) . . . . ?
C53 C54 C55 C64 177.3(3) . . . . ?
C53 C54 C45 C11 -176.8(2) . . . . ?
C53 C54 C45 C46 3.7(4) . . . . ?
C53 C52 C47 C46 3.5(4) . . . . ?
C53 C52 C47 C48 -175.5(3) . . . . ?
C53 C52 C51 C67 -48.4(5) . . . . ?
C53 C52 C51 C50 -168.4(3) . . . . ?
C53 C52 C51 C68 74.5(4) . . . . ?
C53 C52 C51 C50A 153.3(14) . . . . ?
C53 C52 C51 C68A 30.0(13) . . . . ?
C53 C52 C51 C67A -73.5(13) . . . . ?
C56 C55 C64 C63 1.1(4) . . . . ?
C56 C55 C64 C11 -177.2(2) . . . . ?
C56 C57 C62 C63 0.1(5) . . . . ?
C56 C57 C62 C61 178.5(3) . . . . ?
C56 C57 C58 C71 -70.4(6) . . . . ?
C56 C57 C58 C59 164.7(5) . . . . ?
C56 C57 C58 C72 44.9(5) . . . . ?
C56 C57 C58 C59A -173.2(7) . . . . ?
C56 C57 C58 C71A -51.4(13) . . . . ?
C56 C57 C58 C72A 71.6(9) . . . . ?
O2 S1 O1 Ag1 -152.8(2) . . . . ?
O2 S1 C73 F1 -51.1(4) . . . . ?
O2 S1 C73 F2 68.8(4) . . . . ?
O2 S1 C73 F3 -171.7(3) . . . . ?
C12 C1 C2 C3 178.4(3) . . . . ?
C12 C1 C2 C6 -0.2(4) . . . . ?
C12 C8 C7 C6 0.2(6) . . . . ?
C12 C8 C9 C10 1.8(5) . . . . ?
C12 C8 C9 C16 -116.4(4) . . . . ?
C12 C8 C9 C15 121.8(4) . . . . ?
C12 C11 C10 C9 -9.7(4) . . . . ?
C64 C55 C56 C57 1.6(4) . . . . ?
C64 C63 C62 C57 2.7(5) . . . . ?
C64 C63 C62 C61 -175.8(3) . . . . ?
C64 C11 C10 C9 109.8(3) . . . . ?
C30 C31 C32 C33 62.2(4) . . . . ?
C57 C62 C61 C70 108.8(8) . . . . ?
C57 C62 C61 C69 -129.3(7) . . . . ?
C57 C62 C61 C60 -17.1(6) . . . . ?
C57 C62 C61 C60A 23.4(8) . . . . ?
C57 C62 C61 C70A 127.8(11) . . . . ?
C57 C62 C61 C69A -113.6(15) . . . . ?
C57 C58 C59 C60 50.7(8) . . . . ?
C57 C58 C59A C60A -36.4(17) . . . . ?
C52 C47 C48 C49 10.5(6) . . . . ?
C52 C47 C48 C66 129.7(4) . . . . ?
C52 C47 C48 C65 -117.7(6) . . . . ?
C52 C47 C48 C49A -10.3(15) . . . . ?
C52 C47 C48 C66A 79.4(14) . . . . ?
C52 C47 C48 C65A -104(2) . . . . ?
C52 C51 C50 C49 -46.0(6) . . . . ?
C52 C51 C50A C49A 39(2) . . . . ?
C63 C64 C11 C45 -177.1(3) . . . . ?
C63 C64 C11 C12 59.8(4) . . . . ?
C63 C64 C11 C10 -54.8(4) . . . . ?
C63 C62 C61 C70 -72.7(8) . . . . ?
C63 C62 C61 C69 49.2(7) . . . . ?
C63 C62 C61 C60 161.4(5) . . . . ?
C63 C62 C61 C60A -158.1(7) . . . . ?
C63 C62 C61 C70A -53.7(12) . . . . ?
C63 C62 C61 C69A 64.9(15) . . . . ?
C8 C12 C11 C45 135.7(3) . . . . ?
C8 C12 C11 C64 -110.3(3) . . . . ?
C8 C12 C11 C10 11.1(4) . . . . ?
C33 C34 C29 C28 176.4(2) . . . . ?
C33 C34 C29 C30 -6.2(4) . . . . ?
C13 C5 C6 C2 -126.1(3) . . . . ?
C13 C5 C6 C7 52.5(4) . . . . ?
C11 C45 C46 C47 178.7(3) . . . . ?
C11 C12 C8 C7 171.1(3) . . . . ?
C11 C12 C8 C9 -8.5(4) . . . . ?
C11 C64 C63 C62 174.6(3) . . . . ?
C11 C10 C9 C8 5.3(4) . . . . ?
C11 C10 C9 C16 122.7(3) . . . . ?
C11 C10 C9 C15 -114.5(4) . . . . ?
C7 C8 C9 C10 -177.8(4) . . . . ?
C7 C8 C9 C16 64.0(5) . . . . ?
C7 C8 C9 C15 -57.8(5) . . . . ?
C44 C30 C31 C32 -166.2(3) . . . . ?
C46 C45 C11 C12 -63.0(4) . . . . ?
C46 C45 C11 C64 177.5(3) . . . . ?
C46 C45 C11 C10 55.5(4) . . . . ?
C46 C47 C48 C49 -168.6(4) . . . . ?
C46 C47 C48 C66 -49.3(5) . . . . ?
C46 C47 C48 C65 63.2(7) . . . . ?
C46 C47 C48 C49A 170.7(15) . . . . ?
C46 C47 C48 C66A -99.6(14) . . . . ?
C46 C47 C48 C65A 77(2) . . . . ?
C47 C52 C51 C67 133.3(4) . . . . ?
C47 C52 C51 C50 13.3(5) . . . . ?
C47 C52 C51 C68 -103.7(4) . . . . ?
C47 C52 C51 C50A -25.0(15) . . . . ?
C47 C52 C51 C68A -148.3(13) . . . . ?
C47 C52 C51 C67A 108.2(13) . . . . ?
C47 C48 C49 C50 -42.9(8) . . . . ?
C47 C48 C49A C50A 36(3) . . . . ?
C43 C30 C31 C32 75.7(3) . . . . ?
C39 C23 C22 C21 149.6(18) . . . . ?
C39 C23 C22A C21A 70.0(5) . . . . ?
C20 C21A C22A C23 66.9(7) . . . . ?
C9 C8 C7 C6 179.8(4) . . . . ?
C41 C33 C32 C31 -169.6(3) . . . . ?
C62 C57 C58 C71 105.0(5) . . . . ?
C62 C57 C58 C59 -19.9(6) . . . . ?
C62 C57 C58 C72 -139.8(5) . . . . ?
C62 C57 C58 C59A 2.1(8) . . . . ?
C62 C57 C58 C71A 124.0(12) . . . . ?
C62 C57 C58 C72A -113.0(10) . . . . ?
C62 C61 C60 C59 49.7(7) . . . . ?
C62 C61 C60A C59A -51.5(11) . . . . ?
C51 C52 C47 C46 -178.3(3) . . . . ?
C51 C52 C47 C48 2.7(5) . . . . ?
C51 C50 C49 C48 63.9(8) . . . . ?
C38 C20 C21 C22 161.4(16) . . . . ?
C38 C20 C21A C22A 80.6(5) . . . . ?
C42 C33 C32 C31 72.7(3) . . . . ?
C40 C23 C22 C21 -98.5(18) . . . . ?
C40 C23 C22A C21A -172.0(4) . . . . ?
C73 S1 O1 Ag1 95.4(2) . . . . ?
C58 C57 C62 C63 -175.2(3) . . . . ?
C58 C57 C62 C61 3.3(5) . . . . ?
C58 C59 C60 C61 -69.8(8) . . . . ?
C71 C58 C59 C60 -68.7(9) . . . . ?
C67 C51 C50 C49 -167.9(5) . . . . ?
C48 C49A C50A C51 -48(3) . . . . ?
C37 C20 C21 C22 -86.4(15) . . . . ?
C37 C20 C21A C22A -160.6(5) . . . . ?
C61 C60A C59A C58 60.8(17) . . . . ?
C68 C51 C50 C49 70.5(6) . . . . ?
C70 C61 C60 C59 -76.6(10) . . . . ?
C69 C61 C60 C59 162.8(7) . . . . ?
C72 C58 C59 C60 171.5(7) . . . . ?
C66 C48 C49 C50 -161.7(6) . . . . ?
C65 C48 C49 C50 84.5(8) . . . . ?
P2A P1 C1 C2 -88.3(3) . . . . ?
P2A P1 C1 C12 93.9(3) . . . . ?
C70A C61 C60A C59A -160.7(14) . . . . ?
C69A C61 C60A C59A 87.7(19) . . . . ?
C71A C58 C59A C60A -164.1(17) . . . . ?
C72A C58 C59A C60A 85.2(18) . . . . ?
C66A C48 C49A C50A -62(3) . . . . ?
C65A C48 C49A C50A 139(3) . . . . ?
C68A C51 C50A C49A 166.4(18) . . . . ?
C67A C51 C50A C49A -94(2) . . . . ?

loop_
_smtbx_masks_void_nr
_smtbx_masks_void_average_x
_smtbx_masks_void_average_y
_smtbx_masks_void_average_z
_smtbx_masks_void_volume
_smtbx_masks_void_count_electrons
_smtbx_masks_void_content
1 -0.336 0.000 0.500 836.1 150.3 '2 ?'
2 -0.253 0.500 0.000 836.1 150.3 '2 ?'
